data_4350415
loop_
_publ_author_name
'Jensen, Thomas B.'
'Scopelliti, Rosario'
'B\"unzli, Jean-Claude G'

_publ_section_title
;
 Lanthanide triple-stranded helicates: controlling the yield of the
 heterobimetallic species.
;
_journal_issue 19
_journal_name_full 'Inorganic chemistry'
_journal_page_first 7806
_journal_page_last 7814
_journal_paper_doi 10.1021/ic0608501
_journal_volume 45
_journal_year 2006
_chemical_formula_moiety 'C129 H126 Cl3 Lu N27 O3 Pr, 6(Cl O4), 3(C3 H5 N), 7(C2 H3 N)'
_chemical_formula_sum 'C152 H162 Cl9 Lu N37 O27 Pr'
_chemical_formula_weight 3574.12
_space_group_IT_number 2
_space_group_name_Hall '-P 1'
_space_group_name_H-M_alt 'P -1'
_symmetry_cell_setting triclinic
_symmetry_space_group_name_H-M 'P -1'
_atom_sites_solution_hydrogens geom
_atom_sites_solution_primary direct
_atom_sites_solution_secondary difmap
_audit_creation_method SHELXL-97
_cell_angle_alpha 104.096(7)
_cell_angle_beta 100.842(6)
_cell_angle_gamma 96.221(7)
_cell_formula_units_Z 2
_cell_length_a 15.0634(11)
_cell_length_b 19.3270(18)
_cell_length_c 30.237(2)
_cell_measurement_reflns_used 5794
_cell_measurement_temperature 140(2)
_cell_measurement_theta_max 19.28075
_cell_measurement_theta_min 2.21785
_cell_volume 8274.9(12)
_computing_cell_refinement 'Oxford Diffraction CrysAlis RED'
_computing_data_collection 'Oxford Diffraction CrysAlis CCD'
_computing_data_reduction 'Oxford Diffraction CrysAlis RED'
_computing_molecular_graphics 'Bruker SHELXTL'
_computing_publication_material 'Bruker SHELXTL'
_computing_structure_refinement 'SHELXL-97 (Sheldrick, 1997)'
_computing_structure_solution 'SHELXS-97 (Sheldrick, 1990)'
_diffrn_ambient_temperature 140(2)
_diffrn_measured_fraction_theta_full 0.876
_diffrn_measured_fraction_theta_max 0.876
_diffrn_measurement_device_type 'Oxford Diffraction KM4/Sapphire CCD'
_diffrn_measurement_method 'phi and omega scans'
_diffrn_radiation_monochromator graphite
_diffrn_radiation_source 'fine-focus sealed tube'
_diffrn_radiation_type MoK\a
_diffrn_radiation_wavelength 0.71073
_diffrn_reflns_av_R_equivalents 0.0975
_diffrn_reflns_av_sigmaI/netI 0.2599
_diffrn_reflns_limit_h_max 16
_diffrn_reflns_limit_h_min -17
_diffrn_reflns_limit_k_max 23
_diffrn_reflns_limit_k_min -22
_diffrn_reflns_limit_l_max 35
_diffrn_reflns_limit_l_min -35
_diffrn_reflns_number 49646
_diffrn_reflns_theta_full 25.03
_diffrn_reflns_theta_max 25.03
_diffrn_reflns_theta_min 2.72
_exptl_absorpt_coefficient_mu 1.108
_exptl_absorpt_correction_T_max 0.8159
_exptl_absorpt_correction_T_min 0.7603
_exptl_absorpt_correction_type multi-scan
_exptl_absorpt_process_details
; 
[c.f. r.h. blessing, acta cryst. (1995), a51, 33-38] 
;
_exptl_crystal_colour colourless
_exptl_crystal_density_diffrn 1.434
_exptl_crystal_density_method 'not measured'
_exptl_crystal_description irregular
_exptl_crystal_F_000 3664
_exptl_crystal_size_max 0.30
_exptl_crystal_size_mid 0.19
_exptl_crystal_size_min 0.15
_refine_diff_density_max 1.407
_refine_diff_density_min -1.602
_refine_diff_density_rms 0.138
_refine_ls_extinction_method none
_refine_ls_goodness_of_fit_ref 0.854
_refine_ls_hydrogen_treatment mixed
_refine_ls_matrix_type fullcycle
_refine_ls_number_parameters 1880
_refine_ls_number_reflns 25563
_refine_ls_number_restraints 680
_refine_ls_restrained_S_all 0.852
_refine_ls_R_factor_all 0.1902
_refine_ls_R_factor_gt 0.0787
_refine_ls_shift/su_max 0.000
_refine_ls_shift/su_mean 0.000
_refine_ls_structure_factor_coef Fsqd
_refine_ls_weighting_details 'calc w=1/[\s^2^(Fo^2^)+(0.0941P)^2^+0.0000P] where P=(Fo^2^+2Fc^2^)/3'
_refine_ls_weighting_scheme calc
_refine_ls_wR_factor_gt 0.1876
_refine_ls_wR_factor_ref 0.2317
_reflns_number_gt 8776
_reflns_number_total 25563
_reflns_threshold_expression >2sigma(I)
_cod_data_source_file ic0608501si20060517_062313.cif
_cod_data_source_block tj122
_cod_depositor_comments
;
The following automatic conversions were performed:

data item '_symmetry_cell_setting' value 'Triclinic' was changed to
'triclinic' in accordance with the
/home/saulius/struct/COD-crude-data/automatic-downloads/DataCite-retrospective/ACS/depositions/lib/dictionaries/cif_core.dic
dictionary named 'cif_core.dic' version 2.4.2 last updated on
2011-04-26.

Automatic conversion script
Id: cif_fix_values 6909 2019-04-08 15:41:33Z antanas 
;
_cod_original_cell_volume 8275.0(11)
_cod_original_sg_symbol_H-M P-1
_cod_database_code 4350415

loop_
_symmetry_equiv_pos_as_xyz
'x, y, z'
'-x, -y, -z'

loop_
_atom_site_label
_atom_site_type_symbol
_atom_site_fract_x
_atom_site_fract_y
_atom_site_fract_z
_atom_site_U_iso_or_equiv
_atom_site_adp_type
_atom_site_occupancy
_atom_site_symmetry_multiplicity
_atom_site_calc_flag
_atom_site_refinement_flags
Lu1 Lu -0.24044(4) 0.21861(3) 0.35479(2) 0.044 Uani 1 1 d U
Pr1 Pr 0.00293(4) 0.36202(4) 0.12870(2) 0.029 Uani 1 1 d U
Cl1 Cl -0.3204(2) 0.5111(2) 0.51203(12) 0.063 Uani 1 1 d U
Cl2 Cl 0.0618(3) 0.0223(3) 0.4500(2) 0.114 Uani 1 1 d U
Cl3 Cl -0.6833(3) 0.1247(3) 0.21678(14) 0.101 Uani 1 1 d U
O1 O -0.1692(5) 0.2327(5) 0.4350(3) 0.046 Uani 1 1 d U
O2 O -0.2965(6) 0.1066(6) 0.3648(3) 0.055 Uani 1 1 d U
O3 O -0.3611(6) 0.2457(5) 0.3892(3) 0.051 Uani 1 1 d U
N1 N 0.1791(6) 0.3892(6) 0.1310(3) 0.042 Uani 1 1 d U
N2 N 0.3182(7) 0.3643(7) 0.1612(4) 0.053 Uani 1 1 d U
N3 N 0.0952(6) 0.2526(5) 0.1183(3) 0.037 Uani 1 1 d U
N4 N -0.0824(6) 0.2335(5) 0.1245(3) 0.026 Uani 1 1 d U
N5 N -0.1158(6) 0.1245(6) 0.0727(3) 0.044 Uani 1 1 d U
N6 N -0.2933(6) 0.3178(5) 0.3159(3) 0.032 Uani 1 1 d U
N7 N -0.3124(6) 0.4326(5) 0.3211(3) 0.033 Uani 1 1 d U
N8 N -0.2174(7) 0.3510(6) 0.4088(3) 0.046 Uani 1 1 d U
N9 N -0.0761(8) 0.3041(6) 0.5007(4) 0.057 Uani 1 1 d U
N10 N -0.0272(6) 0.2941(5) 0.0395(3) 0.032 Uani 1 1 d U
N11 N -0.1199(7) 0.2092(5) -0.0213(3) 0.035 Uani 1 1 d U
N12 N -0.1629(6) 0.3446(5) 0.0764(3) 0.028 Uani 1 1 d U
N13 N -0.1274(6) 0.4089(5) 0.1710(3) 0.022 Uani 1 1 d U
N14 N -0.2155(6) 0.4951(5) 0.1606(3) 0.032 Uani 1 1 d U
N15 N -0.0739(6) 0.2679(5) 0.3611(3) 0.032 Uani 1 1 d U
N16 N 0.0775(6) 0.2725(6) 0.3871(3) 0.037 Uani 1 1 d U
N17 N -0.1236(7) 0.1326(6) 0.3662(3) 0.042 Uani 1 1 d U
N18 N -0.3005(13) -0.0109(9) 0.3426(7) 0.161 Uani 1 1 d U
N19 N -0.0133(6) 0.4751(5) 0.0961(3) 0.037 Uani 1 1 d U
N20 N -0.0550(8) 0.5845(6) 0.1092(4) 0.056 Uani 1 1 d U
N21 N 0.0653(6) 0.4914(5) 0.1867(3) 0.036 Uani 1 1 d U
N22 N 0.0761(6) 0.3664(5) 0.2129(3) 0.029 Uani 1 1 d U
N23 N 0.1956(6) 0.4140(6) 0.2741(3) 0.037 Uani 1 1 d U
N24 N -0.2497(6) 0.1450(5) 0.2713(3) 0.036 Uani 1 1 d U
N25 N -0.3240(6) 0.0723(5) 0.2017(3) 0.031 Uani 1 1 d U
N26 N -0.4003(6) 0.1635(6) 0.3050(3) 0.039 Uani 1 1 d U
N27 N -0.4827(8) 0.1914(8) 0.4068(4) 0.068 Uani 1 1 d U
C1 C 0.2434(9) 0.4518(8) 0.1445(4) 0.052 Uani 1 1 d U
C2 C 0.2315(10) 0.5214(8) 0.1420(5) 0.061 Uani 1 1 d U
H2 H 0.1735 0.5310 0.1284 0.074 Uiso 1 1 calc R
C3 C 0.3066(11) 0.5764(9) 0.1601(5) 0.079 Uani 1 1 d U
H3 H 0.3018 0.6247 0.1591 0.095 Uiso 1 1 calc R
C4 C 0.3925(11) 0.5575(10) 0.1805(6) 0.091 Uani 1 1 d U
H4 H 0.4427 0.5957 0.1944 0.109 Uiso 1 1 calc R
C5 C 0.4073(10) 0.4908(10) 0.1814(5) 0.075 Uani 1 1 d U
H5 H 0.4661 0.4807 0.1931 0.090 Uiso 1 1 calc R
C6 C 0.3269(9) 0.4349(9) 0.1632(4) 0.055 Uani 1 1 d U
C7 C 0.2295(8) 0.3391(8) 0.1404(4) 0.045 Uani 1 1 d U
C8 C 0.1882(8) 0.2629(8) 0.1248(4) 0.043 Uani 1 1 d U
C9 C 0.2346(9) 0.2037(9) 0.1149(5) 0.064 Uani 1 1 d U
H9 H 0.2991 0.2119 0.1184 0.077 Uiso 1 1 calc R
C10 C 0.1887(9) 0.1348(9) 0.1005(5) 0.070 Uani 1 1 d U
H10 H 0.2204 0.0948 0.0951 0.084 Uiso 1 1 calc R
C11 C 0.0948(9) 0.1250(8) 0.0940(5) 0.056 Uani 1 1 d U
H11 H 0.0605 0.0776 0.0835 0.067 Uiso 1 1 calc R
C12 C 0.0511(8) 0.1835(7) 0.1028(4) 0.034 Uani 1 1 d U
C13 C -0.0501(8) 0.1798(6) 0.0985(4) 0.037 Uani 1 1 d U
C14 C -0.1980(8) 0.1420(6) 0.0840(4) 0.038 Uani 1 1 d U
C15 C -0.1752(7) 0.2090(6) 0.1164(4) 0.024 Uani 1 1 d U
C16 C -0.2411(7) 0.2423(6) 0.1352(4) 0.026 Uani 1 1 d U
H16 H -0.2256 0.2890 0.1567 0.031 Uiso 1 1 calc R
C17 C -0.3302(7) 0.2063(6) 0.1223(4) 0.026 Uani 1 1 d U
C18 C -0.3523(8) 0.1384(6) 0.0870(4) 0.035 Uani 1 1 d U
H18 H -0.4142 0.1148 0.0769 0.042 Uiso 1 1 calc R
C19 C -0.2872(8) 0.1069(7) 0.0676(4) 0.047 Uani 1 1 d U
H19 H -0.3026 0.0626 0.0438 0.056 Uiso 1 1 calc R
C20 C -0.4056(7) 0.2421(6) 0.1398(4) 0.028 Uani 1 1 d U
H20A H -0.4536 0.2042 0.1415 0.033 Uiso 1 1 calc R
H20B H -0.4335 0.2665 0.1167 0.033 Uiso 1 1 calc R
C21 C -0.3751(7) 0.2978(6) 0.1879(4) 0.026 Uani 1 1 d U
C22 C -0.3812(7) 0.3718(7) 0.1922(4) 0.032 Uani 1 1 d U
H22 H -0.4009 0.3871 0.1649 0.038 Uiso 1 1 calc R
C23 C -0.3592(8) 0.4216(7) 0.2353(4) 0.037 Uani 1 1 d U
H23 H -0.3634 0.4712 0.2382 0.045 Uiso 1 1 calc R
C24 C -0.3313(7) 0.3979(7) 0.2734(4) 0.033 Uani 1 1 d U
C25 C -0.3174(7) 0.3259(7) 0.2710(4) 0.031 Uani 1 1 d U
C26 C -0.3401(7) 0.2758(7) 0.2270(4) 0.027 Uani 1 1 d U
H26 H -0.3314 0.2270 0.2239 0.032 Uiso 1 1 calc R
C27 C -0.2908(8) 0.3842(7) 0.3447(4) 0.037 Uani 1 1 d U
C28 C -0.2653(7) 0.3984(7) 0.3946(4) 0.035 Uani 1 1 d U
C29 C -0.1946(8) 0.3548(7) 0.4548(4) 0.044 Uani 1 1 d U
C30 C -0.2273(8) 0.4032(7) 0.4887(4) 0.042 Uani 1 1 d U
H30 H -0.2153 0.4031 0.5207 0.050 Uiso 1 1 calc R
C31 C -0.2780(9) 0.4508(7) 0.4722(4) 0.049 Uani 1 1 d U
C32 C -0.2981(8) 0.4473(6) 0.4265(4) 0.037 Uani 1 1 d U
H32 H -0.3356 0.4791 0.4159 0.044 Uiso 1 1 calc R
C33 C -0.1428(8) 0.2963(7) 0.4651(4) 0.042 Uani 1 1 d U
C34 C 0.3934(8) 0.3319(9) 0.1781(5) 0.066 Uani 1 1 d U
H34A H 0.4511 0.3647 0.1818 0.079 Uiso 1 1 calc R
H34B H 0.3938 0.2863 0.1547 0.079 Uiso 1 1 calc R
C35 C 0.3904(12) 0.3165(10) 0.2226(5) 0.098 Uani 1 1 d U
H35A H 0.4432 0.2938 0.2322 0.080 Uiso 1 1 calc R
H35B H 0.3337 0.2837 0.2192 0.080 Uiso 1 1 calc R
H35C H 0.3922 0.3617 0.2463 0.080 Uiso 1 1 calc R
C36 C -0.1068(9) 0.0623(7) 0.0322(5) 0.063 Uani 1 1 d U
H36A H -0.1571 0.0574 0.0047 0.076 Uiso 1 1 calc R
H36B H -0.0480 0.0731 0.0232 0.076 Uiso 1 1 calc R
C37 C -0.1105(11) -0.0028(8) 0.0450(6) 0.084 Uani 1 1 d U
H37A H -0.1051 -0.0420 0.0186 0.080 Uiso 1 1 calc R
H37B H -0.1689 -0.0136 0.0537 0.080 Uiso 1 1 calc R
H37C H -0.0599 0.0017 0.0717 0.080 Uiso 1 1 calc R
C38 C -0.3143(8) 0.5109(7) 0.3372(4) 0.045 Uani 1 1 d U
H38A H -0.2883 0.5362 0.3166 0.053 Uiso 1 1 calc R
H38B H -0.2764 0.5307 0.3694 0.053 Uiso 1 1 calc R
C39 C -0.4148(9) 0.5241(8) 0.3365(5) 0.075 Uani 1 1 d U
H39A H -0.4155 0.5761 0.3475 0.080 Uiso 1 1 calc R
H39B H -0.4403 0.4991 0.3570 0.080 Uiso 1 1 calc R
H39C H -0.4518 0.5055 0.3045 0.080 Uiso 1 1 calc R
C40 C -0.0346(10) 0.2411(8) 0.5091(5) 0.067 Uani 1 1 d U
H40A H -0.0365 0.2069 0.4785 0.081 Uiso 1 1 calc R
H40B H 0.0306 0.2578 0.5252 0.081 Uiso 1 1 calc R
C41 C -0.0800(13) 0.2026(11) 0.5371(8) 0.130 Uani 1 1 d U
H41A H -0.0500 0.1612 0.5406 0.080 Uiso 1 1 calc R
H41B H -0.1446 0.1857 0.5213 0.080 Uiso 1 1 calc R
H41C H -0.0759 0.2354 0.5680 0.080 Uiso 1 1 calc R
C42 C -0.0287(9) 0.3755(8) 0.5327(5) 0.065 Uani 1 1 d U
H42A H 0.0028 0.3684 0.5627 0.078 Uiso 1 1 calc R
H42B H -0.0748 0.4071 0.5393 0.078 Uiso 1 1 calc R
C43 C 0.0409(13) 0.4123(9) 0.5117(7) 0.106 Uani 1 1 d U
H43A H 0.0699 0.4592 0.5335 0.080 Uiso 1 1 calc R
H43B H 0.0099 0.4197 0.4821 0.080 Uiso 1 1 calc R
H43C H 0.0877 0.3818 0.5061 0.080 Uiso 1 1 calc R
C44 C 0.0266(7) 0.2554(6) 0.0128(4) 0.023 Uani 1 1 d U
C45 C 0.1199(8) 0.2657(6) 0.0160(4) 0.033 Uani 1 1 d U
H45 H 0.1587 0.3036 0.0403 0.039 Uiso 1 1 calc R
C46 C 0.1560(8) 0.2217(6) -0.0156(4) 0.030 Uani 1 1 d U
H46 H 0.2202 0.2286 -0.0136 0.036 Uiso 1 1 calc R
C47 C 0.0980(9) 0.1659(7) -0.0514(4) 0.046 Uani 1 1 d U
H47 H 0.1246 0.1341 -0.0725 0.055 Uiso 1 1 calc R
C48 C 0.0049(9) 0.1555(7) -0.0572(4) 0.047 Uani 1 1 d U
H48 H -0.0338 0.1185 -0.0822 0.056 Uiso 1 1 calc R
C49 C -0.0301(8) 0.2021(6) -0.0243(4) 0.031 Uani 1 1 d U
C50 C -0.1125(8) 0.2656(6) 0.0180(4) 0.029 Uani 1 1 d U
C51 C -0.1890(7) 0.2976(6) 0.0341(4) 0.028 Uani 1 1 d U
C52 C -0.2798(8) 0.2873(7) 0.0091(4) 0.045 Uani 1 1 d U
H52 H -0.2985 0.2514 -0.0201 0.054 Uiso 1 1 calc R
C53 C -0.3417(8) 0.3268(7) 0.0251(4) 0.043 Uani 1 1 d U
H53 H -0.4026 0.3199 0.0073 0.051 Uiso 1 1 calc R
C54 C -0.3131(8) 0.3788(7) 0.0692(4) 0.040 Uani 1 1 d U
H54 H -0.3537 0.4082 0.0819 0.048 Uiso 1 1 calc R
C55 C -0.2228(7) 0.3850(6) 0.0930(4) 0.027 Uani 1 1 d U
C56 C -0.1873(7) 0.4328(6) 0.1425(4) 0.025 Uani 1 1 d U
C57 C -0.1747(8) 0.5129(6) 0.2076(4) 0.027 Uani 1 1 d U
C58 C -0.1212(7) 0.4605(6) 0.2140(4) 0.025 Uani 1 1 d U
C59 C -0.0757(8) 0.4602(6) 0.2587(4) 0.030 Uani 1 1 d U
H59 H -0.0421 0.4229 0.2637 0.036 Uiso 1 1 calc R
C60 C -0.0822(8) 0.5186(6) 0.2963(4) 0.031 Uani 1 1 d U
C61 C -0.1311(8) 0.5709(7) 0.2870(4) 0.041 Uani 1 1 d U
H61 H -0.1324 0.6099 0.3128 0.049 Uiso 1 1 calc R
C62 C -0.1768(8) 0.5723(6) 0.2453(4) 0.038 Uani 1 1 d U
H62 H -0.2090 0.6107 0.2410 0.045 Uiso 1 1 calc R
C63 C -0.0343(8) 0.5229(6) 0.3466(4) 0.035 Uani 1 1 d U
H63A H 0.0186 0.5625 0.3563 0.042 Uiso 1 1 calc R
H63B H -0.0775 0.5372 0.3668 0.042 Uiso 1 1 calc R
C64 C -0.0003(7) 0.4573(6) 0.3570(4) 0.030 Uani 1 1 d U
C65 C 0.0925(8) 0.4579(7) 0.3735(4) 0.035 Uani 1 1 d U
H65 H 0.1340 0.5007 0.3774 0.041 Uiso 1 1 calc R
C66 C 0.1273(8) 0.3996(7) 0.3844(4) 0.034 Uani 1 1 d U
H66 H 0.1911 0.4013 0.3954 0.041 Uiso 1 1 calc R
C67 C 0.0646(8) 0.3385(7) 0.3787(4) 0.032 Uani 1 1 d U
C68 C -0.0278(8) 0.3358(7) 0.3623(4) 0.032 Uani 1 1 d U
C69 C -0.0627(8) 0.3947(6) 0.3504(4) 0.031 Uani 1 1 d U
H69 H -0.1262 0.3922 0.3383 0.038 Uiso 1 1 calc R
C70 C -0.0099(8) 0.2332(7) 0.3767(4) 0.034 Uani 1 1 d U
C71 C -0.0338(9) 0.1610(7) 0.3824(4) 0.039 Uani 1 1 d U
C72 C -0.1552(10) 0.0717(8) 0.3734(5) 0.053 Uani 1 1 d U
C73 C -0.0999(11) 0.0365(8) 0.3990(5) 0.068 Uani 1 1 d U
H73 H -0.1249 -0.0070 0.4046 0.081 Uiso 1 1 calc R
C74 C -0.0092(11) 0.0639(9) 0.4163(6) 0.070 Uani 1 1 d U
C75 C 0.0272(10) 0.1263(8) 0.4067(5) 0.055 Uani 1 1 d U
H75 H 0.0909 0.1447 0.4163 0.066 Uiso 1 1 calc R
C76 C -0.2546(11) 0.0551(9) 0.3587(5) 0.062 Uani 1 1 d U
C77 C -0.2028(8) 0.1629(7) -0.0546(4) 0.037 Uani 1 1 d U
H77A H -0.1902 0.1131 -0.0653 0.044 Uiso 1 1 calc R
H77B H -0.2541 0.1611 -0.0385 0.044 Uiso 1 1 calc R
C78 C -0.2297(9) 0.1916(7) -0.0958(4) 0.051 Uani 1 1 d U
H78A H -0.2839 0.1600 -0.1173 0.080 Uiso 1 1 calc R
H78B H -0.1791 0.1931 -0.1119 0.080 Uiso 1 1 calc R
H78C H -0.2438 0.2404 -0.0854 0.080 Uiso 1 1 calc R
C79 C -0.2697(8) 0.5388(6) 0.1389(4) 0.035 Uani 1 1 d U
H79A H -0.2755 0.5218 0.1047 0.042 Uiso 1 1 calc R
H79B H -0.2366 0.5891 0.1495 0.042 Uiso 1 1 calc R
C80 C -0.3649(8) 0.5395(7) 0.1482(5) 0.043 Uani 1 1 d U
H80A H -0.3962 0.5711 0.1319 0.080 Uiso 1 1 calc R
H80B H -0.3605 0.5576 0.1819 0.080 Uiso 1 1 calc R
H80C H -0.3996 0.4903 0.1368 0.080 Uiso 1 1 calc R
C81 C 0.1680(8) 0.2553(7) 0.4033(4) 0.044 Uani 1 1 d U
H81A H 0.2131 0.2799 0.3899 0.052 Uiso 1 1 calc R
H81B H 0.1665 0.2025 0.3918 0.052 Uiso 1 1 calc R
C82 C 0.1989(10) 0.2780(9) 0.4563(5) 0.071 Uani 1 1 d U
H82A H 0.2596 0.2652 0.4654 0.080 Uiso 1 1 calc R
H82B H 0.1551 0.2532 0.4697 0.080 Uiso 1 1 calc R
H82C H 0.2021 0.3304 0.4678 0.080 Uiso 1 1 calc R
C83 C -0.254(2) -0.0738(12) 0.3219(9) 0.247 Uani 1 1 d DU
H83A H -0.2921 -0.1196 0.3205 0.296 Uiso 1 1 calc R
H83B H -0.1943 -0.0704 0.3435 0.296 Uiso 1 1 calc R
C84 C -0.236(3) -0.0781(19) 0.2709(9) 0.595 Uani 1 1 d DU
H84A H -0.2040 -0.1192 0.2612 0.080 Uiso 1 1 calc R
H84B H -0.1974 -0.0333 0.2716 0.080 Uiso 1 1 calc R
H84C H -0.2941 -0.0846 0.2486 0.080 Uiso 1 1 calc R
C85 C -0.4107(19) -0.0230(19) 0.3227(13) 0.264 Uani 1 1 d U
H85A H -0.4337 0.0202 0.3159 0.317 Uiso 1 1 calc R
H85B H -0.4345 -0.0665 0.2961 0.317 Uiso 1 1 calc R
C86 C -0.422(2) -0.033(2) 0.3662(11) 0.339 Uani 1 1 d U
H86A H -0.4870 -0.0457 0.3651 0.080 Uiso 1 1 calc R
H86B H -0.3962 0.0118 0.3909 0.080 Uiso 1 1 calc R
H86C H -0.3896 -0.0721 0.3727 0.080 Uiso 1 1 calc R
C87 C -0.0630(8) 0.4825(7) 0.0555(5) 0.037 Uani 1 1 d U
C88 C -0.0830(8) 0.4363(7) 0.0094(5) 0.042 Uani 1 1 d U
H88 H -0.0630 0.3907 0.0028 0.050 Uiso 1 1 calc R
C89 C -0.1326(8) 0.4603(8) -0.0254(5) 0.049 Uani 1 1 d U
H89 H -0.1472 0.4296 -0.0564 0.059 Uiso 1 1 calc R
C90 C -0.1629(9) 0.5277(8) -0.0177(6) 0.059 Uani 1 1 d U
H90 H -0.1991 0.5411 -0.0426 0.071 Uiso 1 1 calc R
C91 C -0.1385(10) 0.5744(8) 0.0273(6) 0.065 Uani 1 1 d U
H91 H -0.1552 0.6212 0.0339 0.078 Uiso 1 1 calc R
C92 C -0.0895(8) 0.5501(7) 0.0618(5) 0.042 Uani 1 1 d U
C93 C -0.0088(8) 0.5394(7) 0.1282(5) 0.038 Uani 1 1 d U
C94 C 0.0418(9) 0.5495(7) 0.1769(4) 0.042 Uani 1 1 d U
C95 C 0.0719(11) 0.6187(8) 0.2090(5) 0.069 Uani 1 1 d U
H95 H 0.0592 0.6615 0.2006 0.083 Uiso 1 1 calc R
C96 C 0.1206(11) 0.6212(8) 0.2531(5) 0.075 Uani 1 1 d U
H96 H 0.1368 0.6664 0.2762 0.090 Uiso 1 1 calc R
C97 C 0.1453(10) 0.5633(7) 0.2643(5) 0.065 Uani 1 1 d U
H97 H 0.1815 0.5654 0.2941 0.078 Uiso 1 1 calc R
C98 C 0.1146(8) 0.4992(7) 0.2294(4) 0.040 Uani 1 1 d U
C99 C 0.1314(8) 0.4302(7) 0.2390(4) 0.039 Uani 1 1 d U
C100 C 0.1775(7) 0.3399(7) 0.2710(4) 0.033 Uani 1 1 d U
C101 C 0.1045(7) 0.3134(7) 0.2334(4) 0.030 Uani 1 1 d U
C102 C 0.0658(8) 0.2410(6) 0.2229(4) 0.033 Uani 1 1 d U
H102 H 0.0140 0.2215 0.1978 0.039 Uiso 1 1 calc R
C103 C 0.1017(7) 0.1992(7) 0.2484(4) 0.034 Uani 1 1 d U
C104 C 0.1810(7) 0.2254(7) 0.2860(4) 0.040 Uani 1 1 d U
H104 H 0.2073 0.1940 0.3026 0.048 Uiso 1 1 calc R
C105 C 0.2181(8) 0.2983(7) 0.2975(4) 0.045 Uani 1 1 d U
H105 H 0.2696 0.3186 0.3227 0.054 Uiso 1 1 calc R
C106 C 0.0611(8) 0.1192(7) 0.2380(4) 0.038 Uani 1 1 d U
H10A H 0.0833 0.0909 0.2115 0.046 Uiso 1 1 calc R
H10B H 0.0829 0.1016 0.2656 0.046 Uiso 1 1 calc R
C107 C -0.0417(8) 0.1067(6) 0.2261(4) 0.032 Uani 1 1 d U
C108 C -0.0912(8) 0.0596(7) 0.1821(4) 0.045 Uani 1 1 d U
H108 H -0.0572 0.0380 0.1605 0.054 Uiso 1 1 calc R
C109 C -0.1828(8) 0.0444(7) 0.1696(4) 0.039 Uani 1 1 d U
H109 H -0.2142 0.0134 0.1400 0.047 Uiso 1 1 calc R
C110 C -0.2292(7) 0.0767(6) 0.2029(4) 0.032 Uani 1 1 d U
C111 C -0.1870(7) 0.1220(6) 0.2466(4) 0.022 Uani 1 1 d U
C112 C -0.0908(7) 0.1371(6) 0.2572(4) 0.033 Uani 1 1 d U
H112 H -0.0594 0.1691 0.2865 0.040 Uiso 1 1 calc R
C113 C -0.3311(8) 0.1141(6) 0.2435(4) 0.030 Uani 1 1 d U
C114 C -0.4158(8) 0.1303(7) 0.2581(4) 0.041 Uani 1 1 d U
C115 C -0.4711(8) 0.1741(8) 0.3240(4) 0.047 Uani 1 1 d U
C116 C -0.5586(9) 0.1642(8) 0.2984(5) 0.054 Uani 1 1 d U
H116 H -0.6073 0.1770 0.3130 0.065 Uiso 1 1 calc R
C117 C -0.5740(8) 0.1352(8) 0.2511(5) 0.059 Uani 1 1 d U
C118 C -0.5035(8) 0.1150(8) 0.2305(5) 0.056 Uani 1 1 d U
H118 H -0.5149 0.0911 0.1981 0.068 Uiso 1 1 calc R
C119 C -0.4377(8) 0.2048(8) 0.3758(4) 0.046 Uani 1 1 d U
C120 C -0.0714(10) 0.6579(7) 0.1297(5) 0.063 Uani 1 1 d U
H12A H -0.0714 0.6646 0.1633 0.076 Uiso 1 1 calc R
H12B H -0.1319 0.6651 0.1136 0.076 Uiso 1 1 calc R
C121 C 0.0076(12) 0.7155(8) 0.1242(6) 0.085 Uani 1 1 d U
H12C H -0.0034 0.7646 0.1375 0.080 Uiso 1 1 calc R
H12D H 0.0074 0.7085 0.0910 0.080 Uiso 1 1 calc R
H12E H 0.0672 0.7088 0.1408 0.080 Uiso 1 1 calc R
C122 C 0.2702(8) 0.4671(8) 0.3114(5) 0.062 Uani 1 1 d U
H12C H 0.2419 0.5040 0.3304 0.075 Uiso 1 1 calc R
H12D H 0.3021 0.4410 0.3324 0.075 Uiso 1 1 calc R
C123 C 0.3396(9) 0.5044(8) 0.2911(5) 0.087 Uani 1 1 d U
H12F H 0.3864 0.5378 0.3165 0.080 Uiso 1 1 calc R
H12G H 0.3088 0.5314 0.2710 0.080 Uiso 1 1 calc R
H12H H 0.3687 0.4682 0.2727 0.080 Uiso 1 1 calc R
C124 C -0.3937(8) 0.0259(7) 0.1620(4) 0.044 Uani 1 1 d U
H12E H -0.3668 0.0141 0.1341 0.053 Uiso 1 1 calc R
H12F H -0.4449 0.0524 0.1548 0.053 Uiso 1 1 calc R
C125 C -0.4294(10) -0.0418(8) 0.1717(6) 0.081 Uani 1 1 d U
H12I H -0.4766 -0.0709 0.1446 0.080 Uiso 1 1 calc R
H12J H -0.4560 -0.0303 0.1992 0.080 Uiso 1 1 calc R
H12K H -0.3793 -0.0691 0.1775 0.080 Uiso 1 1 calc R
C126 C -0.4403(11) 0.2200(11) 0.4577(5) 0.086 Uani 1 1 d U
H12G H -0.4087 0.2702 0.4640 0.103 Uiso 1 1 calc R
H12H H -0.4889 0.2210 0.4757 0.103 Uiso 1 1 calc R
C127 C -0.3743(13) 0.1752(11) 0.4732(5) 0.109 Uani 1 1 d U
H12L H -0.3469 0.1956 0.5066 0.080 Uiso 1 1 calc R
H12M H -0.3261 0.1743 0.4554 0.080 Uiso 1 1 calc R
H12N H -0.4060 0.1259 0.4678 0.080 Uiso 1 1 calc R
C128 C -0.5753(15) 0.1460(13) 0.3972(7) 0.187 Uani 1 1 d DU
H12O H -0.5818 0.1215 0.4219 0.224 Uiso 1 1 calc R
H12P H -0.5909 0.1102 0.3662 0.224 Uiso 1 1 calc R
C129 C -0.6321(18) 0.2118(19) 0.3990(11) 0.659 Uani 1 1 d DU
H12Q H -0.6976 0.1933 0.3932 0.080 Uiso 1 1 calc R
H12R H -0.6210 0.2357 0.3750 0.080 Uiso 1 1 calc R
H12S H -0.6125 0.2466 0.4300 0.080 Uiso 1 1 calc R
Cl4 Cl -0.6197(2) 0.01809(19) 0.08060(12) 0.045 Uani 1 1 d U
O4 O -0.5922(6) 0.0911(5) 0.1096(3) 0.063 Uani 1 1 d U
O5 O -0.6990(6) 0.0131(6) 0.0462(3) 0.076 Uani 1 1 d U
O6 O -0.5479(7) -0.0012(6) 0.0584(4) 0.083 Uani 1 1 d U
O7 O -0.6369(8) -0.0244(7) 0.1097(4) 0.104 Uani 1 1 d U
Cl5 Cl 0.4031(2) 0.33539(19) 0.05385(11) 0.044 Uani 1 1 d U
O8 O 0.3242(6) 0.3685(5) 0.0507(3) 0.052 Uani 1 1 d U
O9 O 0.3844(7) 0.2687(5) 0.0665(3) 0.073 Uani 1 1 d U
O10 O 0.4762(6) 0.3815(6) 0.0898(3) 0.074 Uani 1 1 d U
O11 O 0.4286(7) 0.3223(7) 0.0099(3) 0.085 Uani 1 1 d U
Cl6 Cl -0.5583(3) 0.3720(2) 0.39610(13) 0.065 Uani 1 1 d DU
O12 O -0.4920(6) 0.3730(6) 0.4345(3) 0.089 Uani 1 1 d DU
O13 O -0.6395(6) 0.3776(9) 0.4050(4) 0.159 Uani 1 1 d DU
O14 O -0.5451(9) 0.3386(9) 0.3563(3) 0.168 Uani 1 1 d DU
O15 O -0.5368(14) 0.4501(7) 0.3949(7) 0.244 Uani 1 1 d DU
Cl7 Cl 0.2332(3) 0.6812(2) 0.39096(14) 0.076 Uani 1 1 d U
O16 O 0.2860(10) 0.6421(9) 0.3656(5) 0.170 Uani 1 1 d U
O17 O 0.2604(13) 0.7510(8) 0.4008(8) 0.220 Uani 1 1 d U
O18 O 0.1437(11) 0.6696(11) 0.3656(6) 0.209 Uani 1 1 d U
O19 O 0.2245(18) 0.6596(14) 0.4263(8) 0.265 Uani 1 1 d U
Cl8 Cl -0.7933(6) 0.0310(3) 0.3309(3) 0.185 Uani 1 1 d DU
O20 O -0.7451(13) 0.0744(10) 0.3110(6) 0.245 Uani 1 1 d DU
O21 O -0.7457(19) 0.0205(17) 0.3684(9) 0.664 Uani 1 1 d DU
O22 O -0.8711(17) 0.0583(15) 0.3406(8) 0.493 Uani 1 1 d DU
O23 O -0.8318(16) -0.0340(9) 0.2975(10) 0.410 Uani 1 1 d DU
Cl9 Cl -0.3630(7) 0.6969(6) 0.2695(4) 0.262 Uani 1 1 d DU
O24 O -0.4006(12) 0.6241(9) 0.2631(5) 0.178 Uani 1 1 d DU
O25 O -0.4133(16) 0.7417(13) 0.2913(9) 0.481 Uani 1 1 d DU
O26 O -0.366(3) 0.7044(10) 0.2247(8) 0.534 Uani 1 1 d DU
O27 O -0.2710(13) 0.7192(16) 0.2927(15) 0.637 Uani 1 1 d DU
N28 N -0.3021(10) -0.0943(7) 0.0713(5) 0.081 Uiso 1 1 d U
C130 C -0.3674(11) -0.1097(8) 0.0426(5) 0.056 Uiso 1 1 d U
C131 C -0.4455(11) -0.1269(8) 0.0052(6) 0.065 Uiso 1 1 d DU
C132 C -0.517(3) -0.169(3) 0.0210(19) 0.384 Uiso 1 1 d DU
N29 N -0.1655(11) 0.6622(9) 0.4046(5) 0.102 Uiso 1 1 d U
C133 C -0.2098(11) 0.7021(9) 0.4044(5) 0.059 Uiso 1 1 d U
C134 C -0.255(2) 0.764(2) 0.4052(11) 0.201 Uiso 1 1 d U
C135 C -0.197(4) 0.841(3) 0.4308(19) 0.356 Uiso 1 1 d U
N30 N -0.5373(18) 0.6025(15) 0.4492(10) 0.228 Uiso 1 1 d DU
C136 C -0.4633(19) 0.6310(16) 0.4551(11) 0.180 Uiso 1 1 d DU
C137 C -0.375(2) 0.6508(16) 0.4483(11) 0.188 Uiso 1 1 d DU
N31 N -0.2373(14) 0.0207(12) 0.4691(8) 0.163 Uiso 1 1 d U
C138 C -0.256(2) 0.0370(17) 0.5052(12) 0.189 Uiso 1 1 d U
C139 C -0.303(3) 0.054(2) 0.5507(14) 0.254 Uiso 1 1 d U
N32 N -0.6262(13) -0.5322(11) -0.0339(7) 0.149 Uiso 1 1 d U
C140 C -0.6123(11) -0.4931(9) 0.0045(6) 0.078 Uiso 1 1 d U
C141 C -0.5903(11) -0.4601(9) 0.0559(6) 0.072 Uiso 1 1 d DU
C142 C -0.594(3) -0.3758(13) 0.0748(13) 0.251 Uiso 1 1 d DU
N33 N -0.228(10) -0.215(7) 0.166(4) 1.198 Uiso 1 1 d DU
C143 C -0.286(6) -0.254(4) 0.138(2) 0.587 Uiso 1 1 d DU
C144 C -0.353(3) -0.284(2) 0.0930(14) 0.242 Uiso 1 1 d DU
N34 N 0.005(3) -0.225(2) 0.2626(14) 0.358 Uiso 1 1 d DU
C145 C -0.009(7) -0.216(5) 0.301(2) 0.586 Uiso 1 1 d DU
C146 C -0.034(3) -0.180(2) 0.3447(16) 0.318 Uiso 1 1 d DU
N35 N -0.471(3) 0.834(2) 0.4429(15) 0.365 Uiso 1 1 d DU
C147 C -0.502(3) 0.789(2) 0.4063(15) 0.276 Uiso 1 1 d DU
C148 C -0.529(4) 0.740(3) 0.3566(17) 0.423 Uiso 1 1 d DU
N36 N -0.2477(19) 0.0497(17) -0.1963(11) 0.259 Uiso 1 1 d DU
C149 C -0.1730(16) 0.0414(13) -0.1759(8) 0.140 Uiso 1 1 d DU
C150 C -0.1262(10) 0.0165(8) -0.1437(5) 0.056 Uiso 1 1 d DU
N37 N -0.246(2) 0.2435(18) -0.2097(11) 0.266 Uiso 1 1 d DU
C151 C -0.267(13) 0.224(9) -0.2494(14) 1.081 Uiso 1 1 d DU
C152 C -0.262(4) 0.177(3) -0.295(2) 0.426 Uiso 1 1 d DU

loop_
_atom_site_aniso_label
_atom_site_aniso_U_11
_atom_site_aniso_U_22
_atom_site_aniso_U_33
_atom_site_aniso_U_23
_atom_site_aniso_U_13
_atom_site_aniso_U_12
Lu1 0.035 0.060 0.026 0.000 0.002 0.003
Pr1 0.021 0.034 0.023 -0.005 0.002 0.000
Cl1 0.061 0.079 0.035 -0.016 0.010 0.023
Cl2 0.082 0.109 0.181 0.096 0.020 0.032
Cl3 0.030 0.205 0.046 0.000 -0.004 0.021
O1 0.042 0.060 0.030 0.003 0.005 0.013
O2 0.041 0.084 0.032 0.017 0.000 -0.012
O3 0.043 0.085 0.027 0.014 0.011 0.016
N1 0.024 0.058 0.028 -0.010 0.003 -0.007
N2 0.023 0.090 0.033 -0.010 0.011 0.000
N3 0.023 0.051 0.029 -0.005 0.005 0.008
N4 0.017 0.030 0.022 -0.003 -0.006 0.009
N5 0.027 0.049 0.037 -0.019 -0.002 0.008
N6 0.013 0.052 0.025 0.000 0.001 0.004
N7 0.027 0.042 0.020 -0.004 -0.004 0.003
N8 0.035 0.063 0.025 -0.012 -0.007 0.020
N9 0.069 0.067 0.023 -0.002 -0.005 0.019
N10 0.032 0.031 0.028 -0.001 0.009 0.003
N11 0.041 0.031 0.022 -0.004 0.005 -0.006
N12 0.019 0.041 0.019 0.002 0.006 -0.004
N13 0.023 0.023 0.018 0.006 0.002 0.004
N14 0.022 0.034 0.036 0.008 -0.001 0.007
N15 0.030 0.038 0.016 -0.007 -0.003 0.005
N16 0.026 0.052 0.028 0.005 0.001 0.005
N17 0.054 0.037 0.031 0.003 0.009 0.005
N18 0.163 0.075 0.187 0.060 -0.089 -0.062
N19 0.032 0.038 0.038 0.004 0.013 -0.005
N20 0.058 0.043 0.070 0.015 0.023 0.011
N21 0.023 0.034 0.039 -0.006 0.006 -0.012
N22 0.016 0.035 0.026 -0.009 0.002 0.003
N23 0.015 0.061 0.023 -0.009 0.004 -0.006
N24 0.029 0.045 0.027 0.000 0.006 0.001
N25 0.023 0.045 0.021 0.008 -0.002 0.006
N26 0.029 0.062 0.029 0.014 0.012 0.008
N27 0.042 0.140 0.032 0.030 0.016 0.025
C1 0.035 0.064 0.034 -0.021 0.009 -0.011
C2 0.051 0.061 0.055 -0.015 0.022 -0.008
C3 0.081 0.076 0.067 -0.008 0.040 -0.027
C4 0.051 0.109 0.084 -0.023 0.034 -0.034
C5 0.046 0.115 0.039 -0.010 0.012 -0.030
C6 0.024 0.097 0.030 -0.003 0.010 -0.013
C7 0.016 0.078 0.034 0.000 0.008 0.000
C8 0.020 0.071 0.023 0.000 -0.016 0.012
C9 0.027 0.092 0.064 0.000 0.006 0.032
C10 0.044 0.081 0.067 -0.008 -0.009 0.041
C11 0.036 0.060 0.056 -0.010 -0.008 0.033
C12 0.025 0.046 0.024 -0.007 0.003 0.013
C13 0.022 0.035 0.046 -0.004 0.003 0.010
C14 0.031 0.015 0.050 -0.013 -0.010 0.011
C15 0.023 0.019 0.023 0.000 -0.006 0.007
C16 0.025 0.011 0.034 -0.003 0.003 0.000
C17 0.027 0.026 0.019 0.004 -0.001 0.004
C18 0.022 0.024 0.045 -0.001 -0.007 -0.010
C19 0.035 0.036 0.048 -0.013 -0.007 0.000
C20 0.014 0.044 0.022 0.013 -0.007 -0.002
C21 0.007 0.047 0.022 0.005 0.004 0.001
C22 0.025 0.049 0.023 0.015 0.003 0.002
C23 0.041 0.042 0.025 0.004 0.004 0.004
C24 0.016 0.051 0.024 0.000 -0.004 0.011
C25 0.021 0.041 0.026 0.001 0.004 0.001
C26 0.010 0.048 0.022 0.009 0.000 0.006
C27 0.033 0.049 0.025 0.002 0.009 0.005
C28 0.010 0.061 0.027 0.001 0.001 0.007
C29 0.038 0.047 0.030 -0.010 -0.007 0.001
C30 0.026 0.070 0.019 -0.001 -0.001 0.008
C31 0.046 0.056 0.025 -0.021 -0.003 0.014
C32 0.040 0.038 0.031 0.004 0.009 0.007
C33 0.034 0.071 0.017 0.005 0.009 0.006
C34 0.016 0.123 0.039 -0.009 0.000 0.005
C35 0.121 0.130 0.069 0.028 0.052 0.070
C36 0.039 0.049 0.079 -0.010 -0.004 0.011
C37 0.074 0.049 0.107 0.006 -0.005 -0.007
C38 0.046 0.044 0.039 -0.001 0.013 0.009
C39 0.064 0.063 0.071 -0.017 -0.019 0.038
C40 0.072 0.087 0.032 0.002 -0.004 0.031
C41 0.115 0.131 0.203 0.107 0.072 0.072
C42 0.047 0.086 0.036 -0.016 -0.019 0.024
C43 0.132 0.060 0.113 0.006 0.023 0.008
C44 0.023 0.027 0.020 0.005 0.004 0.006
C45 0.030 0.037 0.027 0.003 0.009 -0.003
C46 0.022 0.033 0.037 0.006 0.008 0.012
C47 0.045 0.043 0.039 -0.005 0.008 0.000
C48 0.041 0.053 0.032 -0.008 0.002 0.006
C49 0.037 0.028 0.024 0.002 0.010 -0.007
C50 0.034 0.026 0.020 -0.001 0.000 0.002
C51 0.023 0.033 0.023 0.007 0.002 -0.007
C52 0.031 0.074 0.013 -0.014 0.005 -0.006
C53 0.016 0.080 0.020 0.005 -0.010 0.001
C54 0.026 0.076 0.009 -0.004 0.000 0.006
C55 0.018 0.045 0.015 0.011 -0.003 0.002
C56 0.014 0.040 0.021 0.008 0.003 0.003
C57 0.027 0.023 0.031 0.007 0.010 0.004
C58 0.023 0.030 0.018 0.001 -0.001 0.007
C59 0.037 0.022 0.025 -0.001 0.001 0.005
C60 0.037 0.031 0.020 0.002 0.000 0.002
C61 0.049 0.038 0.035 0.004 0.009 0.019
C62 0.037 0.027 0.046 0.006 0.003 0.015
C63 0.036 0.032 0.023 -0.010 -0.005 0.005
C64 0.023 0.039 0.022 0.005 -0.004 0.004
C65 0.026 0.049 0.023 0.006 -0.004 0.004
C66 0.017 0.068 0.028 0.026 0.009 0.012
C67 0.027 0.046 0.014 -0.003 -0.003 0.009
C68 0.030 0.043 0.015 -0.002 0.002 0.006
C69 0.017 0.035 0.031 -0.010 0.004 0.005
C70 0.035 0.050 0.015 0.002 0.008 0.006
C71 0.043 0.031 0.032 -0.008 0.005 0.014
C72 0.068 0.051 0.038 0.010 0.012 0.001
C73 0.082 0.038 0.078 0.021 0.009 -0.001
C74 0.070 0.075 0.083 0.044 0.026 0.029
C75 0.050 0.054 0.068 0.019 0.021 0.021
C76 0.075 0.063 0.036 0.020 -0.007 -0.021
C77 0.026 0.040 0.031 -0.001 0.000 -0.013
C78 0.060 0.066 0.014 -0.007 0.008 -0.007
C79 0.038 0.038 0.028 0.008 0.003 0.010
C80 0.037 0.050 0.049 0.027 0.006 0.011
C81 0.035 0.052 0.049 0.020 0.010 0.014
C82 0.046 0.100 0.058 0.020 -0.017 0.020
C83 0.357 0.050 0.231 -0.001 -0.110 -0.014
C84 1.268 0.357 0.105 -0.056 -0.005 0.446
C85 0.152 0.314 0.272 0.134 -0.052 -0.150
C86 0.157 0.552 0.243 0.185 -0.108 -0.133
C87 0.035 0.037 0.047 0.017 0.017 0.006
C88 0.028 0.048 0.048 0.015 0.004 0.006
C89 0.032 0.059 0.057 0.028 0.000 -0.005
C90 0.037 0.079 0.074 0.050 0.007 0.010
C91 0.057 0.052 0.093 0.035 0.008 0.022
C92 0.028 0.038 0.065 0.024 0.015 -0.005
C93 0.032 0.034 0.050 0.011 0.022 -0.007
C94 0.061 0.033 0.032 0.002 0.027 -0.008
C95 0.109 0.034 0.060 0.010 0.015 0.010
C96 0.113 0.041 0.047 -0.007 0.002 -0.018
C97 0.093 0.038 0.041 -0.004 -0.001 -0.024
C98 0.036 0.043 0.030 -0.007 0.011 -0.014
C99 0.033 0.051 0.021 -0.003 0.009 -0.012
C100 0.006 0.056 0.028 -0.007 0.004 -0.001
C101 0.011 0.048 0.022 -0.006 0.002 0.004
C102 0.022 0.036 0.024 -0.015 -0.003 0.005
C103 0.018 0.054 0.025 -0.001 0.009 0.010
C104 0.015 0.069 0.033 0.005 0.004 0.013
C105 0.019 0.069 0.032 -0.001 -0.009 0.007
C106 0.036 0.048 0.028 0.005 0.005 0.013
C107 0.030 0.034 0.029 0.005 0.001 0.015
C108 0.030 0.051 0.040 -0.016 0.003 0.024
C109 0.037 0.047 0.023 -0.001 -0.005 0.006
C110 0.017 0.041 0.029 0.003 -0.009 0.012
C111 0.025 0.019 0.019 0.005 -0.006 0.008
C112 0.026 0.046 0.015 -0.007 -0.006 0.005
C113 0.025 0.044 0.023 0.018 0.000 0.007
C114 0.028 0.066 0.028 0.011 0.006 0.005
C115 0.027 0.095 0.028 0.024 0.008 0.033
C116 0.027 0.101 0.036 0.025 0.007 0.006
C117 0.022 0.103 0.041 0.007 -0.002 0.009
C118 0.029 0.096 0.035 0.009 0.003 -0.002
C119 0.019 0.096 0.028 0.019 0.002 0.028
C120 0.074 0.061 0.070 0.021 0.039 0.030
C121 0.128 0.057 0.068 0.017 0.030 -0.008
C122 0.030 0.080 0.043 -0.027 0.001 -0.024
C123 0.029 0.099 0.091 -0.046 0.028 -0.028
C124 0.019 0.052 0.044 -0.008 0.000 -0.003
C125 0.048 0.077 0.089 0.029 -0.043 -0.024
C126 0.062 0.170 0.034 0.038 0.013 0.032
C127 0.122 0.166 0.038 0.044 -0.012 0.035
C128 0.174 0.294 0.052 0.058 0.013 -0.140
C129 0.212 1.109 0.301 -0.425 -0.195 0.449
Cl4 0.029 0.053 0.041 -0.003 -0.001 0.001
O4 0.058 0.044 0.057 -0.026 -0.002 -0.001
O5 0.053 0.086 0.057 -0.014 -0.030 0.023
O6 0.064 0.095 0.074 -0.021 0.025 0.030
O7 0.092 0.112 0.109 0.058 0.004 -0.017
Cl5 0.033 0.062 0.032 0.002 0.003 0.014
O8 0.038 0.054 0.057 0.002 0.005 0.017
O9 0.098 0.051 0.066 0.008 0.010 0.022
O10 0.046 0.083 0.068 -0.005 -0.013 0.006
O11 0.073 0.152 0.041 0.022 0.025 0.045
Cl6 0.042 0.117 0.039 0.026 0.002 0.023
O12 0.044 0.154 0.047 0.011 -0.020 0.007
O13 0.037 0.271 0.095 -0.067 -0.015 0.025
O14 0.171 0.280 0.040 -0.016 0.003 0.154
O15 0.374 0.158 0.271 0.130 0.124 0.090
Cl7 0.109 0.051 0.051 -0.010 0.027 -0.018
O16 0.145 0.181 0.114 -0.091 0.037 0.012
O17 0.208 0.065 0.376 0.004 0.147 -0.038
O18 0.132 0.242 0.155 -0.086 -0.010 0.006
O19 0.371 0.358 0.257 0.259 0.215 0.224
Cl8 0.263 0.092 0.136 0.032 -0.076 -0.032
O20 0.331 0.174 0.165 0.082 -0.078 -0.084
O21 0.587 0.718 0.618 0.618 -0.365 -0.323
O22 0.879 0.589 0.318 0.255 0.498 0.479
O23 0.293 0.121 0.634 -0.155 0.065 -0.094
Cl9 0.224 0.219 0.304 -0.040 0.075 0.092
O24 0.195 0.272 0.090 0.086 0.025 0.069
O25 0.385 0.492 0.376 -0.227 -0.077 0.330
O26 1.141 0.062 0.483 0.108 0.345 0.090
O27 0.245 0.252 1.084 -0.287 -0.067 0.077

loop_
_atom_type_symbol
_atom_type_description
_atom_type_scat_dispersion_real
_atom_type_scat_dispersion_imag
_atom_type_scat_source
C C 0.0033 0.0016 'International Tables Vol C Tables 4.2.6.8 and 6.1.1.4'
H H 0.0000 0.0000 'International Tables Vol C Tables 4.2.6.8 and 6.1.1.4'
N N 0.0061 0.0033 'International Tables Vol C Tables 4.2.6.8 and 6.1.1.4'
O O 0.0106 0.0060 'International Tables Vol C Tables 4.2.6.8 and 6.1.1.4'
Cl Cl 0.1484 0.1585 'International Tables Vol C Tables 4.2.6.8 and 6.1.1.4'
Pr Pr -0.2180 2.8214 'International Tables Vol C Tables 4.2.6.8 and 6.1.1.4'
Lu Lu -0.4720 5.8584 'International Tables Vol C Tables 4.2.6.8 and 6.1.1.4'

loop_
_geom_angle_atom_site_label_1
_geom_angle_atom_site_label_2
_geom_angle_atom_site_label_3
_geom_angle
O3 Lu1 O2 78.1(3)
O3 Lu1 O1 80.1(3)
O2 Lu1 O1 78.8(3)
O3 Lu1 N15 140.4(3)
O2 Lu1 N15 126.3(3)
O1 Lu1 N15 76.0(3)
O3 Lu1 N24 127.1(3)
O2 Lu1 N24 83.7(3)
O1 Lu1 N24 143.5(3)
N15 Lu1 N24 89.4(3)
O3 Lu1 N26 63.8(3)
O2 Lu1 N26 66.3(3)
O1 Lu1 N26 133.4(3)
N15 Lu1 N26 150.0(3)
N24 Lu1 N26 63.4(3)
O3 Lu1 N17 132.1(3)
O2 Lu1 N17 63.2(3)
O1 Lu1 N17 66.2(3)
N15 Lu1 N17 63.4(3)
N24 Lu1 N17 77.4(3)
N26 Lu1 N17 117.9(3)
O3 Lu1 N6 79.8(3)
O2 Lu1 N6 141.0(3)
O1 Lu1 N6 128.0(3)
N15 Lu1 N6 90.6(3)
N24 Lu1 N6 84.6(3)
N26 Lu1 N6 75.2(3)
N17 Lu1 N6 148.0(3)
O3 Lu1 N8 65.4(3)
O2 Lu1 N8 131.9(3)
O1 Lu1 N8 65.4(3)
N15 Lu1 N8 76.0(3)
N24 Lu1 N8 143.4(3)
N26 Lu1 N8 117.7(3)
N17 Lu1 N8 122.3(3)
N6 Lu1 N8 62.6(3)
N22 Pr1 N10 147.8(3)
N22 Pr1 N19 125.2(3)
N10 Pr1 N19 82.6(3)
N22 Pr1 N12 137.8(3)
N10 Pr1 N12 61.1(3)
N19 Pr1 N12 71.1(3)
N22 Pr1 N1 77.6(3)
N10 Pr1 N1 89.7(3)
N19 Pr1 N1 86.7(3)
N12 Pr1 N1 144.6(3)
N22 Pr1 N4 85.4(3)
N10 Pr1 N4 77.0(3)
N19 Pr1 N4 143.1(3)
N12 Pr1 N4 72.2(3)
N1 Pr1 N4 123.2(3)
N22 Pr1 N21 63.5(3)
N10 Pr1 N21 140.7(3)
N19 Pr1 N21 61.8(3)
N12 Pr1 N21 116.0(3)
N1 Pr1 N21 73.2(3)
N4 Pr1 N21 141.9(3)
N22 Pr1 N3 77.1(3)
N10 Pr1 N3 70.9(3)
N19 Pr1 N3 137.8(3)
N12 Pr1 N3 118.9(3)
N1 Pr1 N3 61.7(3)
N4 Pr1 N3 61.8(3)
N21 Pr1 N3 125.1(3)
N22 Pr1 N13 80.1(3)
N10 Pr1 N13 123.6(3)
N19 Pr1 N13 82.4(3)
N12 Pr1 N13 62.6(3)
N1 Pr1 N13 142.8(3)
N4 Pr1 N13 83.7(3)
N21 Pr1 N13 70.3(3)
N3 Pr1 N13 139.6(3)
C33 O1 Lu1 122.0(9)
C76 O2 Lu1 122.2(9)
C119 O3 Lu1 121.4(8)
C7 N1 C1 102.9(11)
C7 N1 Pr1 116.7(8)
C1 N1 Pr1 134.1(8)
C6 N2 C7 103.6(13)
C6 N2 C34 122.3(11)
C7 N2 C34 134.1(14)
C12 N3 C8 117.0(10)
C12 N3 Pr1 120.9(7)
C8 N3 Pr1 121.9(8)
C13 N4 C15 104.6(9)
C13 N4 Pr1 112.6(8)
C15 N4 Pr1 129.4(7)
C13 N5 C14 106.3(9)
C13 N5 C36 127.0(10)
C14 N5 C36 125.8(9)
C27 N6 C25 104.9(11)
C27 N6 Lu1 117.1(8)
C25 N6 Lu1 137.6(7)
C27 N7 C24 108.2(10)
C27 N7 C38 131.5(10)
C24 N7 C38 120.3(11)
C28 N8 C29 119.8(10)
C28 N8 Lu1 119.4(7)
C29 N8 Lu1 113.1(9)
C33 N9 C40 120.6(12)
C33 N9 C42 124.0(13)
C40 N9 C42 115.0(12)
C50 N10 C44 105.2(9)
C50 N10 Pr1 117.1(7)
C44 N10 Pr1 132.2(7)
C50 N11 C49 105.1(9)
C50 N11 C77 130.2(10)
C49 N11 C77 124.7(9)
C51 N12 C55 119.1(10)
C51 N12 Pr1 122.4(7)
C55 N12 Pr1 118.5(7)
C56 N13 C58 100.9(9)
C56 N13 Pr1 110.2(6)
C58 N13 Pr1 130.6(7)
C56 N14 C57 104.3(9)
C56 N14 C79 131.2(10)
C57 N14 C79 124.5(10)
C70 N15 C68 105.5(10)
C70 N15 Lu1 119.0(8)
C68 N15 Lu1 133.6(8)
C67 N16 C70 104.8(10)
C67 N16 C81 122.9(10)
C70 N16 C81 132.3(12)
C72 N17 C71 120.0(13)
C72 N17 Lu1 116.0(9)
C71 N17 Lu1 118.7(8)
C76 N18 C83 121(2)
C76 N18 C85 119(2)
C83 N18 C85 115(2)
C87 N19 C93 104.9(11)
C87 N19 Pr1 131.8(8)
C93 N19 Pr1 116.5(9)
C93 N20 C92 107.7(11)
C93 N20 C120 131.4(13)
C92 N20 C120 120.9(12)
C94 N21 C98 116.8(11)
C94 N21 Pr1 121.9(8)
C98 N21 Pr1 120.9(9)
C99 N22 C101 106.2(10)
C99 N22 Pr1 115.8(8)
C101 N22 Pr1 132.0(7)
C100 N23 C99 109.4(9)
C100 N23 C122 123.8(11)
C99 N23 C122 126.8(12)
C113 N24 C111 105.6(9)
C113 N24 Lu1 119.7(7)
C111 N24 Lu1 134.4(7)
C113 N25 C110 106.2(9)
C113 N25 C124 131.4(10)
C110 N25 C124 122.3(9)
C115 N26 C114 118.7(11)
C115 N26 Lu1 118.4(8)
C114 N26 Lu1 122.5(7)
C119 N27 C126 120.0(12)
C119 N27 C128 127.0(13)
C126 N27 C128 112.9(13)
C6 C1 N1 107.8(14)
C6 C1 C2 123.1(13)
N1 C1 C2 129.1(13)
C3 C2 C1 118.2(16)
C2 C3 C4 117.6(17)
C5 C4 C3 125.7(15)
C4 C5 C6 115.3(16)
N2 C6 C1 110.2(12)
N2 C6 C5 129.7(15)
C1 C6 C5 120.1(16)
N1 C7 N2 115.3(13)
N1 C7 C8 119.5(11)
N2 C7 C8 125.0(14)
N3 C8 C9 120.5(13)
N3 C8 C7 113.2(11)
C9 C8 C7 126.3(12)
C10 C9 C8 121.1(13)
C9 C10 C11 117.8(14)
C12 C11 C10 119.9(14)
N3 C12 C11 123.6(11)
N3 C12 C13 111.5(10)
C11 C12 C13 124.9(12)
N4 C13 N5 113.2(9)
N4 C13 C12 119.8(10)
N5 C13 C12 126.9(10)
C19 C14 C15 122.1(11)
C19 C14 N5 132.0(10)
C15 C14 N5 105.8(10)
C16 C15 C14 120.9(10)
C16 C15 N4 129.0(9)
C14 C15 N4 110.1(10)
C15 C16 C17 118.6(10)
C16 C17 C18 119.0(10)
C16 C17 C20 120.6(9)
C18 C17 C20 119.9(10)
C19 C18 C17 121.8(10)
C18 C19 C14 117.3(11)
C17 C20 C21 114.8(9)
C26 C21 C22 119.9(10)
C26 C21 C20 119.8(11)
C22 C21 C20 120.2(11)
C23 C22 C21 121.0(12)
C24 C23 C22 117.9(12)
C23 C24 N7 131.6(12)
C23 C24 C25 123.5(11)
N7 C24 C25 104.8(11)
N6 C25 C26 132.0(12)
N6 C25 C24 109.7(10)
C26 C25 C24 117.7(12)
C21 C26 C25 119.5(12)
N7 C27 N6 112.4(11)
N7 C27 C28 125.9(11)
N6 C27 C28 121.7(13)
N8 C28 C32 119.6(12)
N8 C28 C27 113.5(11)
C32 C28 C27 125.9(12)
N8 C29 C30 122.5(13)
N8 C29 C33 113.5(10)
C30 C29 C33 123.5(12)
C31 C30 C29 115.3(12)
C32 C31 C30 121.1(11)
C32 C31 Cl1 121.3(11)
C30 C31 Cl1 117.5(10)
C31 C32 C28 121.3(13)
N9 C33 O1 118.8(13)
N9 C33 C29 125.5(12)
O1 C33 C29 115.7(11)
N2 C34 C35 113.3(11)
C37 C36 N5 110.6(14)
N7 C38 C39 109.9(10)
C41 C40 N9 113.9(13)
N9 C42 C43 111.9(12)
C45 C44 C49 119.7(10)
C45 C44 N10 131.0(10)
C49 C44 N10 109.2(9)
C46 C45 C44 119.8(11)
C45 C46 C47 119.6(11)
C48 C47 C46 122.7(11)
C47 C48 C49 116.2(11)
C44 C49 N11 107.0(9)
C44 C49 C48 121.8(10)
N11 C49 C48 131.1(10)
N10 C50 N11 113.5(10)
N10 C50 C51 120.3(9)
N11 C50 C51 125.9(10)
N12 C51 C52 119.9(10)
N12 C51 C50 112.7(10)
C52 C51 C50 127.2(10)
C53 C52 C51 122.0(10)
C52 C53 C54 118.2(11)
C55 C54 C53 117.0(11)
N12 C55 C54 123.6(10)
N12 C55 C56 114.4(9)
C54 C55 C56 121.7(10)
N13 C56 N14 117.3(10)
N13 C56 C55 117.0(10)
N14 C56 C55 125.5(10)
N14 C57 C58 106.9(9)
N14 C57 C62 131.9(12)
C58 C57 C62 121.1(11)
C57 C58 C59 121.0(10)
C57 C58 N13 110.4(10)
C59 C58 N13 128.4(11)
C58 C59 C60 116.6(11)
C61 C60 C59 119.0(11)
C61 C60 C63 120.7(10)
C59 C60 C63 120.3(11)
C62 C61 C60 126.3(12)
C61 C62 C57 115.7(12)
C64 C63 C60 119.0(9)
C65 C64 C69 119.3(12)
C65 C64 C63 121.1(11)
C69 C64 C63 119.6(11)
C66 C65 C64 123.5(12)
C65 C66 C67 116.6(11)
C68 C67 C66 121.7(13)
C68 C67 N16 107.9(11)
C66 C67 N16 130.4(11)
C67 C68 C69 121.5(12)
C67 C68 N15 108.6(11)
C69 C68 N15 129.9(11)
C64 C69 C68 117.4(11)
N15 C70 N16 113.1(12)
N15 C70 C71 120.7(11)
N16 C70 C71 126.2(12)
N17 C71 C75 121.5(13)
N17 C71 C70 114.1(12)
C75 C71 C70 124.0(12)
N17 C72 C73 121.5(14)
N17 C72 C76 111.6(14)
C73 C72 C76 126.0(15)
C74 C73 C72 120.1(15)
C73 C74 C75 119.4(15)
C73 C74 Cl2 121.3(13)
C75 C74 Cl2 119.3(13)
C74 C75 C71 117.3(14)
O2 C76 N18 119.5(18)
O2 C76 C72 116.6(13)
N18 C76 C72 123.7(18)
C78 C77 N11 111.1(10)
N14 C79 C80 116.0(10)
N16 C81 C82 112.5(10)
N18 C83 C84 116(2)
C86 C85 N18 88(2)
N19 C87 C92 111.2(12)
N19 C87 C88 130.7(12)
C92 C87 C88 117.8(13)
C89 C88 C87 117.3(13)
C88 C89 C90 123.7(14)
C91 C90 C89 118.5(14)
C92 C91 C90 117.4(14)
C91 C92 C87 125.2(14)
C91 C92 N20 130.2(14)
C87 C92 N20 104.7(12)
N20 C93 N19 111.4(12)
N20 C93 C94 129.8(12)
N19 C93 C94 118.7(12)
N21 C94 C95 122.0(14)
N21 C94 C93 115.3(11)
C95 C94 C93 122.3(14)
C96 C95 C94 116.9(15)
C97 C96 C95 122.5(14)
C96 C97 C98 114.9(15)
N21 C98 C97 126.6(14)
N21 C98 C99 113.3(10)
C97 C98 C99 120.0(13)
N22 C99 N23 107.5(12)
N22 C99 C98 120.7(12)
N23 C99 C98 131.7(11)
C101 C100 C105 124.1(13)
C101 C100 N23 104.0(11)
C105 C100 N23 131.9(11)
C100 C101 N22 112.8(11)
C100 C101 C102 118.1(13)
N22 C101 C102 129.0(11)
C103 C102 C101 119.7(11)
C102 C103 C104 122.4(12)
C102 C103 C106 121.3(11)
C104 C103 C106 116.2(12)
C105 C104 C103 118.0(13)
C100 C105 C104 117.5(12)
C107 C106 C103 112.2(10)
C112 C107 C108 118.0(10)
C112 C107 C106 121.8(10)
C108 C107 C106 120.2(10)
C109 C108 C107 123.6(11)
C108 C109 C110 115.8(11)
C111 C110 C109 124.5(10)
C111 C110 N25 104.6(9)
C109 C110 N25 130.9(10)
N24 C111 C110 111.2(9)
N24 C111 C112 131.9(10)
C110 C111 C112 116.9(10)
C107 C112 C111 121.2(10)
N24 C113 N25 112.5(10)
N24 C113 C114 120.6(10)
N25 C113 C114 126.8(11)
N26 C114 C118 120.5(11)
N26 C114 C113 112.0(11)
C118 C114 C113 127.6(11)
N26 C115 C116 123.1(12)
N26 C115 C119 109.0(11)
C116 C115 C119 127.6(11)
C115 C116 C117 118.0(12)
C116 C117 C118 120.6(13)
C116 C117 Cl3 119.7(10)
C118 C117 Cl3 119.7(11)
C117 C118 C114 118.3(12)
O3 C119 N27 119.8(12)
O3 C119 C115 116.0(12)
N27 C119 C115 124.2(13)
N20 C120 C121 109.2(11)
C123 C122 N23 112.7(11)
N25 C124 C125 111.8(11)
C127 C126 N27 111.2(14)
N27 C128 C129 95.7(16)
O7 Cl4 O5 110.4(7)
O7 Cl4 O6 112.4(8)
O5 Cl4 O6 108.9(6)
O7 Cl4 O4 106.7(7)
O5 Cl4 O4 110.3(6)
O6 Cl4 O4 108.1(6)
O8 Cl5 O11 108.6(6)
O8 Cl5 O10 110.0(6)
O11 Cl5 O10 110.0(6)
O8 Cl5 O9 109.7(6)
O11 Cl5 O9 110.9(7)
O10 Cl5 O9 107.6(6)
O14 Cl6 O13 123.9(8)
O14 Cl6 O12 115.8(7)
O13 Cl6 O12 114.0(7)
O14 Cl6 O15 100.9(9)
O13 Cl6 O15 94.9(9)
O12 Cl6 O15 99.4(9)
O19 Cl7 O17 113.4(16)
O19 Cl7 O16 111.9(13)
O17 Cl7 O16 112.4(11)
O19 Cl7 O18 102.7(15)
O17 Cl7 O18 105.2(14)
O16 Cl7 O18 110.6(9)
O21 Cl8 O20 113.9(13)
O21 Cl8 O22 109.7(14)
O20 Cl8 O22 110.7(12)
O21 Cl8 O23 111.7(14)
O20 Cl8 O23 108.9(13)
O22 Cl8 O23 101.2(13)
O25 Cl9 O26 110.0(15)
O25 Cl9 O27 108.5(12)
O26 Cl9 O27 104.7(15)
O25 Cl9 O24 110.7(14)
O26 Cl9 O24 105.2(12)
O27 Cl9 O24 117.2(19)
N28 C130 C131 176.5(17)
C130 C131 C132 105(3)
N29 C133 C134 170(2)
C133 C134 C135 118(3)
N30 C136 C137 162(4)
N31 C138 C139 169(3)
N32 C140 C141 166(2)
C140 C141 C142 118.5(19)
N33 C143 C144 160(8)
N34 C145 C146 158(10)
N35 C147 C148 170(7)
N36 C149 C150 148(3)
N37 C151 C152 153(10)

loop_
_geom_bond_atom_site_label_1
_geom_bond_atom_site_label_2
_geom_bond_distance
Lu1 O3 2.305(8)
Lu1 O2 2.347(10)
Lu1 O1 2.397(8)
Lu1 N15 2.540(9)
Lu1 N24 2.548(9)
Lu1 N26 2.550(10)
Lu1 N17 2.582(11)
Lu1 N6 2.602(11)
Lu1 N8 2.625(10)
Pr1 N22 2.555(10)
Pr1 N10 2.624(9)
Pr1 N19 2.625(11)
Pr1 N12 2.631(9)
Pr1 N1 2.632(9)
Pr1 N4 2.632(9)
Pr1 N21 2.636(9)
Pr1 N3 2.642(10)
Pr1 N13 2.661(8)
Cl1 C31 1.728(11)
Cl2 C74 1.733(16)
Cl3 C117 1.735(13)
O1 C33 1.308(14)
O2 C76 1.231(17)
O3 C119 1.261(14)
N1 C7 1.345(16)
N1 C1 1.388(15)
N2 C6 1.341(17)
N2 C7 1.346(14)
N2 C34 1.423(16)
N3 C12 1.353(14)
N3 C8 1.363(14)
N4 C13 1.336(13)
N4 C15 1.382(13)
N5 C13 1.343(13)
N5 C14 1.398(13)
N5 C36 1.533(14)
N6 C27 1.357(14)
N6 C25 1.387(14)
N7 C27 1.339(15)
N7 C24 1.393(13)
N7 C38 1.478(14)
N8 C28 1.328(15)
N8 C29 1.350(15)
N9 C33 1.295(14)
N9 C40 1.481(17)
N9 C42 1.490(16)
N10 C50 1.316(13)
N10 C44 1.398(12)
N11 C50 1.380(12)
N11 C49 1.391(14)
N11 C77 1.490(13)
N12 C51 1.334(13)
N12 C55 1.345(13)
N13 C56 1.328(13)
N13 C58 1.413(12)
N14 C56 1.344(13)
N14 C57 1.379(13)
N14 C79 1.423(14)
N15 C70 1.313(14)
N15 C68 1.406(14)
N16 C67 1.386(15)
N16 C70 1.387(14)
N16 C81 1.462(14)
N17 C72 1.305(16)
N17 C71 1.353(15)
N18 C76 1.312(18)
N18 C83 1.53(3)
N18 C85 1.63(3)
N19 C87 1.359(15)
N19 C93 1.363(14)
N20 C93 1.341(16)
N20 C92 1.396(16)
N20 C120 1.471(16)
N21 C94 1.296(15)
N21 C98 1.328(15)
N22 C99 1.376(13)
N22 C101 1.385(15)
N23 C100 1.405(15)
N23 C99 1.415(15)
N23 C122 1.516(13)
N24 C113 1.332(13)
N24 C111 1.357(12)
N25 C113 1.355(13)
N25 C110 1.414(13)
N25 C124 1.465(13)
N26 C115 1.316(13)
N26 C114 1.370(14)
N27 C119 1.313(15)
N27 C126 1.490(17)
N27 C128 1.50(2)
C1 C6 1.386(18)
C1 C2 1.394(19)
C2 C3 1.390(17)
C3 C4 1.45(2)
C4 C5 1.34(2)
C5 C6 1.455(17)
C7 C8 1.459(17)
C8 C9 1.405(17)
C9 C10 1.357(19)
C10 C11 1.376(17)
C11 C12 1.365(15)
C12 C13 1.497(15)
C14 C19 1.379(15)
C14 C15 1.381(14)
C15 C16 1.378(13)
C16 C17 1.380(14)
C17 C18 1.437(14)
C17 C20 1.505(14)
C18 C19 1.358(15)
C20 C21 1.538(14)
C21 C26 1.382(15)
C21 C22 1.419(15)
C22 C23 1.375(15)
C23 C24 1.354(16)
C24 C25 1.417(16)
C25 C26 1.399(14)
C27 C28 1.435(16)
C28 C32 1.379(15)
C29 C30 1.413(15)
C29 C33 1.501(18)
C30 C31 1.382(17)
C31 C32 1.340(16)
C34 C35 1.453(19)
C36 C37 1.403(19)
C38 C39 1.560(17)
C40 C41 1.47(2)
C42 C43 1.52(2)
C44 C45 1.379(14)
C44 C49 1.390(14)
C45 C46 1.354(14)
C46 C47 1.403(15)
C47 C48 1.367(16)
C48 C49 1.394(15)
C50 C51 1.474(15)
C51 C52 1.400(15)
C52 C53 1.354(15)
C53 C54 1.417(15)
C54 C55 1.391(15)
C55 C56 1.516(14)
C57 C58 1.389(15)
C57 C62 1.416(15)
C58 C59 1.396(15)
C59 C60 1.421(14)
C60 C61 1.365(15)
C60 C63 1.533(15)
C61 C62 1.326(16)
C63 C64 1.497(16)
C64 C65 1.391(15)
C64 C69 1.397(15)
C65 C66 1.378(16)
C66 C67 1.383(16)
C67 C68 1.378(15)
C68 C69 1.401(16)
C70 C71 1.461(17)
C71 C75 1.397(17)
C72 C73 1.376(19)
C72 C76 1.456(19)
C73 C74 1.36(2)
C74 C75 1.388(19)
C77 C78 1.490(17)
C79 C80 1.512(15)
C81 C82 1.518(17)
C83 C84 1.601(19)
C85 C86 1.41(4)
C87 C92 1.386(16)
C87 C88 1.417(16)
C88 C89 1.380(17)
C89 C90 1.407(18)
C90 C91 1.394(19)
C91 C92 1.369(18)
C93 C94 1.482(17)
C94 C95 1.417(17)
C95 C96 1.38(2)
C96 C97 1.316(19)
C97 C98 1.385(16)
C98 C99 1.470(18)
C100 C101 1.373(14)
C100 C105 1.379(17)
C101 C102 1.392(15)
C102 C103 1.334(16)
C103 C104 1.434(15)
C103 C106 1.532(16)
C104 C105 1.390(17)
C106 C107 1.502(15)
C107 C112 1.363(14)
C107 C108 1.432(15)
C108 C109 1.340(15)
C109 C110 1.394(15)
C110 C111 1.385(14)
C111 C112 1.406(14)
C113 C114 1.467(15)
C114 C118 1.381(16)
C115 C116 1.365(16)
C115 C119 1.497(16)
C116 C117 1.367(17)
C117 C118 1.375(16)
C120 C121 1.600(19)
C122 C123 1.511(18)
C124 C125 1.476(18)
C126 C127 1.47(2)
C128 C129 1.604(18)
Cl4 O7 1.380(12)
Cl4 O5 1.405(9)
Cl4 O6 1.413(9)
Cl4 O4 1.437(8)
Cl5 O8 1.408(8)
Cl5 O11 1.424(9)
Cl5 O10 1.433(9)
Cl5 O9 1.445(10)
Cl6 O14 1.283(9)
Cl6 O13 1.311(9)
Cl6 O12 1.376(8)
Cl6 O15 1.519(12)
Cl7 O19 1.261(16)
Cl7 O17 1.308(14)
Cl7 O16 1.368(12)
Cl7 O18 1.384(16)
Cl8 O21 1.294(14)
Cl8 O20 1.370(13)
Cl8 O22 1.388(15)
Cl8 O23 1.393(13)
Cl9 O25 1.346(13)
Cl9 O26 1.392(17)
Cl9 O27 1.400(16)
Cl9 O24 1.410(14)
N28 C130 1.141(17)
C130 C131 1.415(19)
C131 C132 1.50(2)
N29 C133 1.075(18)
C133 C134 1.44(3)
C134 C135 1.57(5)
N30 C136 1.151(18)
C136 C137 1.415(18)
N31 C138 1.16(3)
C138 C139 1.64(4)
N32 C140 1.19(2)
C140 C141 1.49(2)
C141 C142 1.599(18)
N33 C143 1.15(2)
C143 C144 1.47(2)
N34 C145 1.19(2)
C145 C146 1.48(2)
N35 C147 1.203(19)
C147 C148 1.52(2)
N36 C149 1.225(18)
C149 C150 1.311(16)
N37 C151 1.14(2)
C151 C152 1.48(2)

loop_
_geom_torsion_atom_site_label_1
_geom_torsion_atom_site_label_2
_geom_torsion_atom_site_label_3
_geom_torsion_atom_site_label_4
_geom_torsion
O3 Lu1 O1 C33 -75.8(9)
O2 Lu1 O1 C33 -155.4(9)
N15 Lu1 O1 C33 72.4(8)
N24 Lu1 O1 C33 141.7(8)
N26 Lu1 O1 C33 -114.2(9)
N17 Lu1 O1 C33 139.1(9)
N6 Lu1 O1 C33 -7.1(10)
N8 Lu1 O1 C33 -8.4(8)
O3 Lu1 O2 C76 -169.7(11)
O1 Lu1 O2 C76 -87.5(10)
N15 Lu1 O2 C76 -24.4(11)
N24 Lu1 O2 C76 60.3(10)
N26 Lu1 O2 C76 124.0(11)
N17 Lu1 O2 C76 -18.7(10)
N6 Lu1 O2 C76 133.6(10)
N8 Lu1 O2 C76 -129.2(10)
O2 Lu1 O3 C119 -45.1(10)
O1 Lu1 O3 C119 -125.6(11)
N15 Lu1 O3 C119 -179.0(9)
N24 Lu1 O3 C119 27.5(12)
N26 Lu1 O3 C119 24.2(10)
N17 Lu1 O3 C119 -80.8(11)
N6 Lu1 O3 C119 102.6(11)
N8 Lu1 O3 C119 167.0(11)
N22 Pr1 N1 C7 61.7(8)
N10 Pr1 N1 C7 -88.5(8)
N19 Pr1 N1 C7 -171.1(8)
N12 Pr1 N1 C7 -121.1(9)
N4 Pr1 N1 C7 -14.2(9)
N21 Pr1 N1 C7 127.4(9)
N3 Pr1 N1 C7 -20.2(8)
N13 Pr1 N1 C7 116.1(8)
N22 Pr1 N1 C1 -85.1(12)
N10 Pr1 N1 C1 124.8(12)
N19 Pr1 N1 C1 42.1(12)
N12 Pr1 N1 C1 92.2(12)
N4 Pr1 N1 C1 -161.0(12)
N21 Pr1 N1 C1 -19.3(12)
N3 Pr1 N1 C1 -166.9(13)
N13 Pr1 N1 C1 -30.7(15)
N22 Pr1 N3 C12 110.7(9)
N10 Pr1 N3 C12 -66.2(9)
N19 Pr1 N3 C12 -120.4(9)
N12 Pr1 N3 C12 -27.1(10)
N1 Pr1 N3 C12 -166.6(10)
N4 Pr1 N3 C12 19.0(8)
N21 Pr1 N3 C12 154.6(8)
N13 Pr1 N3 C12 53.6(10)
N22 Pr1 N3 C8 -74.5(9)
N10 Pr1 N3 C8 108.6(9)
N19 Pr1 N3 C8 54.4(11)
N12 Pr1 N3 C8 147.6(9)
N1 Pr1 N3 C8 8.2(9)
N4 Pr1 N3 C8 -166.2(10)
N21 Pr1 N3 C8 -30.7(10)
N13 Pr1 N3 C8 -131.7(9)
N22 Pr1 N4 C13 -107.6(8)
N10 Pr1 N4 C13 45.3(8)
N19 Pr1 N4 C13 103.5(8)
N12 Pr1 N4 C13 108.7(8)
N1 Pr1 N4 C13 -35.7(9)
N21 Pr1 N4 C13 -141.7(8)
N3 Pr1 N4 C13 -29.8(8)
N13 Pr1 N4 C13 171.9(8)
N22 Pr1 N4 C15 118.4(9)
N10 Pr1 N4 C15 -88.8(9)
N19 Pr1 N4 C15 -30.5(11)
N12 Pr1 N4 C15 -25.3(9)
N1 Pr1 N4 C15 -169.7(8)
N21 Pr1 N4 C15 84.3(10)
N3 Pr1 N4 C15 -163.8(10)
N13 Pr1 N4 C15 37.9(9)
O3 Lu1 N6 C27 60.2(8)
O2 Lu1 N6 C27 116.4(8)
O1 Lu1 N6 C27 -8.5(9)
N15 Lu1 N6 C27 -81.1(8)
N24 Lu1 N6 C27 -170.5(8)
N26 Lu1 N6 C27 125.6(8)
N17 Lu1 N6 C27 -115.0(8)
N8 Lu1 N6 C27 -7.2(7)
O3 Lu1 N6 C25 -127.7(11)
O2 Lu1 N6 C25 -71.5(11)
O1 Lu1 N6 C25 163.5(9)
N15 Lu1 N6 C25 91.0(10)
N24 Lu1 N6 C25 1.6(10)
N26 Lu1 N6 C25 -62.3(10)
N17 Lu1 N6 C25 57.1(12)
N8 Lu1 N6 C25 164.9(11)
O3 Lu1 N8 C28 -71.8(9)
O2 Lu1 N8 C28 -116.0(9)
O1 Lu1 N8 C28 -161.9(10)
N15 Lu1 N8 C28 117.4(9)
N24 Lu1 N8 C28 47.9(11)
N26 Lu1 N8 C28 -34.0(10)
N17 Lu1 N8 C28 162.6(8)
N6 Lu1 N8 C28 19.3(8)
O3 Lu1 N8 C29 77.5(9)
O2 Lu1 N8 C29 33.3(10)
O1 Lu1 N8 C29 -12.6(8)
N15 Lu1 N8 C29 -93.3(9)
N24 Lu1 N8 C29 -162.7(8)
N26 Lu1 N8 C29 115.3(8)
N17 Lu1 N8 C29 -48.1(10)
N6 Lu1 N8 C29 168.6(9)
N22 Pr1 N10 C50 113.7(9)
N19 Pr1 N10 C50 -94.0(9)
N12 Pr1 N10 C50 -21.6(8)
N1 Pr1 N10 C50 179.3(9)
N4 Pr1 N10 C50 55.0(9)
N21 Pr1 N10 C50 -118.2(9)
N3 Pr1 N10 C50 119.3(9)
N13 Pr1 N10 C50 -18.2(10)
N22 Pr1 N10 C44 -36.0(12)
N19 Pr1 N10 C44 116.4(10)
N12 Pr1 N10 C44 -171.2(11)
N1 Pr1 N10 C44 29.7(10)
N4 Pr1 N10 C44 -94.6(10)
N21 Pr1 N10 C44 92.2(11)
N3 Pr1 N10 C44 -30.3(10)
N13 Pr1 N10 C44 -167.8(9)
N22 Pr1 N12 C51 -130.6(8)
N10 Pr1 N12 C51 15.4(8)
N19 Pr1 N12 C51 107.4(9)
N1 Pr1 N12 C51 53.4(11)
N4 Pr1 N12 C51 -69.3(9)
N21 Pr1 N12 C51 151.0(8)
N3 Pr1 N12 C51 -27.5(10)
N13 Pr1 N12 C51 -161.4(10)
N22 Pr1 N12 C55 49.8(10)
N10 Pr1 N12 C55 -164.2(9)
N19 Pr1 N12 C55 -72.2(8)
N1 Pr1 N12 C55 -126.2(8)
N4 Pr1 N12 C55 111.1(9)
N21 Pr1 N12 C55 -28.6(9)
N3 Pr1 N12 C55 152.9(8)
N13 Pr1 N12 C55 19.0(8)
N22 Pr1 N13 C56 167.1(7)
N10 Pr1 N13 C56 -36.7(8)
N19 Pr1 N13 C56 39.2(7)
N12 Pr1 N13 C56 -33.3(7)
N1 Pr1 N13 C56 113.4(8)
N4 Pr1 N13 C56 -106.5(7)
N21 Pr1 N13 C56 101.9(7)
N3 Pr1 N13 C56 -136.7(7)
N22 Pr1 N13 C58 41.6(10)
N10 Pr1 N13 C58 -162.2(9)
N19 Pr1 N13 C58 -86.3(10)
N12 Pr1 N13 C58 -158.9(11)
N1 Pr1 N13 C58 -12.1(12)
N4 Pr1 N13 C58 128.0(10)
N21 Pr1 N13 C58 -23.7(10)
N3 Pr1 N13 C58 97.8(10)
O3 Lu1 N15 C70 110.3(8)
O2 Lu1 N15 C70 -8.7(9)
O1 Lu1 N15 C70 55.7(8)
N24 Lu1 N15 C70 -90.5(8)
N26 Lu1 N15 C70 -114.7(9)
N17 Lu1 N15 C70 -14.4(7)
N6 Lu1 N15 C70 -175.1(8)
N8 Lu1 N15 C70 123.4(8)
O3 Lu1 N15 C68 -51.2(11)
O2 Lu1 N15 C68 -170.2(8)
O1 Lu1 N15 C68 -105.8(9)
N24 Lu1 N15 C68 108.0(9)
N26 Lu1 N15 C68 83.8(11)
N17 Lu1 N15 C68 -175.9(10)
N6 Lu1 N15 C68 23.4(9)
N8 Lu1 N15 C68 -38.1(9)
O3 Lu1 N17 C72 37.3(10)
O2 Lu1 N17 C72 -2.5(9)
O1 Lu1 N17 C72 86.7(9)
N15 Lu1 N17 C72 172.4(10)
N24 Lu1 N17 C72 -91.8(9)
N26 Lu1 N17 C72 -41.4(10)
N6 Lu1 N17 C72 -149.0(8)
N8 Lu1 N17 C72 121.9(9)
O3 Lu1 N17 C71 -117.1(9)
O2 Lu1 N17 C71 -156.9(10)
O1 Lu1 N17 C71 -67.7(9)
N15 Lu1 N17 C71 18.0(8)
N24 Lu1 N17 C71 113.8(9)
N26 Lu1 N17 C71 164.2(8)
N6 Lu1 N17 C71 56.6(11)
N8 Lu1 N17 C71 -32.4(10)
N22 Pr1 N19 C87 -167.1(9)
N10 Pr1 N19 C87 30.6(10)
N12 Pr1 N19 C87 -31.3(10)
N1 Pr1 N19 C87 120.7(10)
N4 Pr1 N19 C87 -26.1(12)
N21 Pr1 N19 C87 -166.6(11)
N3 Pr1 N19 C87 81.1(11)
N13 Pr1 N19 C87 -94.9(10)
N22 Pr1 N19 C93 -21.0(9)
N10 Pr1 N19 C93 176.6(8)
N12 Pr1 N19 C93 114.7(8)
N1 Pr1 N19 C93 -93.3(8)
N4 Pr1 N19 C93 119.9(8)
N21 Pr1 N19 C93 -20.5(7)
N3 Pr1 N19 C93 -132.8(7)
N13 Pr1 N19 C93 51.2(8)
N22 Pr1 N21 C94 -164.2(10)
N10 Pr1 N21 C94 43.7(11)
N19 Pr1 N21 C94 16.2(8)
N12 Pr1 N21 C94 -31.6(10)
N1 Pr1 N21 C94 111.6(9)
N4 Pr1 N21 C94 -125.5(9)
N3 Pr1 N21 C94 146.8(8)
N13 Pr1 N21 C94 -75.7(9)
N22 Pr1 N21 C98 8.7(8)
N10 Pr1 N21 C98 -143.4(8)
N19 Pr1 N21 C98 -170.9(9)
N12 Pr1 N21 C98 141.3(8)
N1 Pr1 N21 C98 -75.6(9)
N4 Pr1 N21 C98 47.3(10)
N3 Pr1 N21 C98 -40.3(9)
N13 Pr1 N21 C98 97.2(9)
N10 Pr1 N22 C99 127.8(8)
N19 Pr1 N22 C99 -18.0(9)
N12 Pr1 N22 C99 -118.8(8)
N1 Pr1 N22 C99 58.8(8)
N4 Pr1 N22 C99 -175.6(8)
N21 Pr1 N22 C99 -18.4(7)
N3 Pr1 N22 C99 122.3(8)
N13 Pr1 N22 C99 -91.3(8)
N10 Pr1 N22 C101 -20.8(12)
N19 Pr1 N22 C101 -166.6(8)
N12 Pr1 N22 C101 92.6(10)
N1 Pr1 N22 C101 -89.8(9)
N4 Pr1 N22 C101 35.7(9)
N21 Pr1 N22 C101 -167.0(10)
N3 Pr1 N22 C101 -26.3(9)
N13 Pr1 N22 C101 120.1(9)
O3 Lu1 N24 C113 -4.0(11)
O2 Lu1 N24 C113 65.9(9)
O1 Lu1 N24 C113 127.4(9)
N15 Lu1 N24 C113 -167.5(9)
N26 Lu1 N24 C113 -0.7(9)
N17 Lu1 N24 C113 129.7(9)
N6 Lu1 N24 C113 -76.8(9)
N8 Lu1 N24 C113 -102.2(10)
O3 Lu1 N24 C111 -176.7(10)
O2 Lu1 N24 C111 -106.8(11)
O1 Lu1 N24 C111 -45.3(13)
N15 Lu1 N24 C111 19.8(11)
N26 Lu1 N24 C111 -173.4(12)
N17 Lu1 N24 C111 -43.0(11)
N6 Lu1 N24 C111 110.5(11)
N8 Lu1 N24 C111 85.1(12)
O3 Lu1 N26 C115 -3.7(10)
O2 Lu1 N26 C115 84.3(10)
O1 Lu1 N26 C115 39.4(12)
N15 Lu1 N26 C115 -153.5(9)
N24 Lu1 N26 C115 179.3(11)
N17 Lu1 N26 C115 122.1(10)
N6 Lu1 N26 C115 -89.4(10)
N8 Lu1 N26 C115 -42.0(11)
O3 Lu1 N26 C114 168.9(11)
O2 Lu1 N26 C114 -103.1(11)
O1 Lu1 N26 C114 -148.0(9)
N15 Lu1 N26 C114 19.1(14)
N24 Lu1 N26 C114 -8.1(10)
N17 Lu1 N26 C114 -65.3(11)
N6 Lu1 N26 C114 83.2(10)
N8 Lu1 N26 C114 130.6(10)
C7 N1 C1 C6 -3.1(13)
Pr1 N1 C1 C6 146.7(9)
C7 N1 C1 C2 178.5(13)
Pr1 N1 C1 C2 -32(2)
C6 C1 C2 C3 -1(2)
N1 C1 C2 C3 176.8(12)
C1 C2 C3 C4 0(2)
C2 C3 C4 C5 4(2)
C3 C4 C5 C6 -5(2)
C7 N2 C6 C1 1.1(13)
C34 N2 C6 C1 -179.8(11)
C7 N2 C6 C5 -179.0(13)
C34 N2 C6 C5 0(2)
N1 C1 C6 N2 1.3(14)
C2 C1 C6 N2 179.8(12)
N1 C1 C6 C5 -178.6(11)
C2 C1 C6 C5 -0.1(19)
C4 C5 C6 N2 -176.8(14)
C4 C5 C6 C1 3.1(19)
C1 N1 C7 N2 4.2(14)
Pr1 N1 C7 N2 -152.0(8)
C1 N1 C7 C8 -171.5(11)
Pr1 N1 C7 C8 32.3(14)
C6 N2 C7 N1 -3.4(14)
C34 N2 C7 N1 177.7(12)
C6 N2 C7 C8 172.0(12)
C34 N2 C7 C8 -7(2)
C12 N3 C8 C9 0.8(18)
Pr1 N3 C8 C9 -174.2(10)
C12 N3 C8 C7 178.4(11)
Pr1 N3 C8 C7 3.4(15)
N1 C7 C8 N3 -23.8(17)
N2 C7 C8 N3 161.0(11)
N1 C7 C8 C9 153.7(13)
N2 C7 C8 C9 -22(2)
N3 C8 C9 C10 -3(2)
C7 C8 C9 C10 -179.8(14)
C8 C9 C10 C11 3(2)
C9 C10 C11 C12 -1(2)
C8 N3 C12 C11 0.8(19)
Pr1 N3 C12 C11 175.9(10)
C8 N3 C12 C13 178.4(11)
Pr1 N3 C12 C13 -6.6(14)
C10 C11 C12 N3 -1(2)
C10 C11 C12 C13 -178.0(13)
C15 N4 C13 N5 3.1(15)
Pr1 N4 C13 N5 -141.8(10)
C15 N4 C13 C12 -172.8(12)
Pr1 N4 C13 C12 42.3(14)
C14 N5 C13 N4 -2.4(16)
C36 N5 C13 N4 166.4(13)
C14 N5 C13 C12 173.1(13)
C36 N5 C13 C12 -18(2)
N3 C12 C13 N4 -24.7(17)
C11 C12 C13 N4 152.8(13)
N3 C12 C13 N5 160.0(13)
C11 C12 C13 N5 -22(2)
C13 N5 C14 C19 177.9(15)
C36 N5 C14 C19 9(3)
C13 N5 C14 C15 0.6(15)
C36 N5 C14 C15 -168.4(13)
C19 C14 C15 C16 3(2)
N5 C14 C15 C16 -179.6(11)
C19 C14 C15 N4 -176.3(12)
N5 C14 C15 N4 1.2(15)
C13 N4 C15 C16 178.4(13)
Pr1 N4 C15 C16 -44.9(18)
C13 N4 C15 C14 -2.6(14)
Pr1 N4 C15 C14 134.1(9)
C14 C15 C16 C17 2.1(19)
N4 C15 C16 C17 -179.0(12)
C15 C16 C17 C18 -4.9(18)
C15 C16 C17 C20 -176.6(11)
C16 C17 C18 C19 3(2)
C20 C17 C18 C19 174.9(12)
C17 C18 C19 C14 1(2)
C15 C14 C19 C18 -4(2)
N5 C14 C19 C18 178.7(14)
C16 C17 C20 C21 -29.3(17)
C18 C17 C20 C21 159.1(11)
C17 C20 C21 C26 -63.2(14)
C17 C20 C21 C22 115.7(11)
C26 C21 C22 C23 -4.9(16)
C20 C21 C22 C23 176.3(10)
C21 C22 C23 C24 0.1(17)
C22 C23 C24 N7 -173.6(11)
C22 C23 C24 C25 4.7(18)
C27 N7 C24 C23 177.4(13)
C38 N7 C24 C23 -5.2(19)
C27 N7 C24 C25 -1.1(13)
C38 N7 C24 C25 176.3(9)
C27 N6 C25 C26 -172.3(12)
Lu1 N6 C25 C26 15.0(19)
C27 N6 C25 C24 -1.3(12)
Lu1 N6 C25 C24 -174.0(7)
C23 C24 C25 N6 -177.2(11)
N7 C24 C25 N6 1.5(12)
C23 C24 C25 C26 -4.7(17)
N7 C24 C25 C26 174.0(9)
C22 C21 C26 C25 4.8(15)
C20 C21 C26 C25 -176.3(9)
N6 C25 C26 C21 170.1(11)
C24 C25 C26 C21 -0.3(16)
C24 N7 C27 N6 0.3(14)
C38 N7 C27 N6 -176.7(10)
C24 N7 C27 C28 179.0(11)
C38 N7 C27 C28 2(2)
C25 N6 C27 N7 0.6(13)
Lu1 N6 C27 N7 175.1(7)
C25 N6 C27 C28 -178.1(10)
Lu1 N6 C27 C28 -3.6(14)
C29 N8 C28 C32 -5.5(18)
Lu1 N8 C28 C32 141.8(9)
C29 N8 C28 C27 -175.3(11)
Lu1 N8 C28 C27 -28.0(14)
N7 C27 C28 N8 -157.5(12)
N6 C27 C28 N8 21.0(17)
N7 C27 C28 C32 33(2)
N6 C27 C28 C32 -148.0(12)
C28 N8 C29 C30 6(2)
Lu1 N8 C29 C30 -142.8(10)
C28 N8 C29 C33 178.4(11)
Lu1 N8 C29 C33 29.2(13)
N8 C29 C30 C31 -5.3(19)
C33 C29 C30 C31 -176.4(12)
C29 C30 C31 C32 3.6(19)
C29 C30 C31 Cl1 179.7(9)
C30 C31 C32 C28 -3(2)
Cl1 C31 C32 C28 -179.0(9)
N8 C28 C32 C31 3.9(19)
C27 C28 C32 C31 172.3(13)
C40 N9 C33 O1 -4.1(18)
C42 N9 C33 O1 168.6(11)
C40 N9 C33 C29 175.6(12)
C42 N9 C33 C29 -12(2)
Lu1 O1 C33 N9 -153.3(9)
Lu1 O1 C33 C29 27.0(13)
N8 C29 C33 N9 142.5(13)
C30 C29 C33 N9 -45.6(19)
N8 C29 C33 O1 -37.8(16)
C30 C29 C33 O1 134.1(12)
C6 N2 C34 C35 104.6(16)
C7 N2 C34 C35 -76.7(18)
C13 N5 C36 C37 110.0(16)
C14 N5 C36 C37 -83.2(17)
C27 N7 C38 C39 -101.0(15)
C24 N7 C38 C39 82.3(14)
C33 N9 C40 C41 -88.3(17)
C42 N9 C40 C41 98.3(17)
C33 N9 C42 C43 -79.2(17)
C40 N9 C42 C43 94.0(16)
C50 N10 C44 C45 173.1(13)
Pr1 N10 C44 C45 -34.7(19)
C50 N10 C44 C49 -1.8(14)
Pr1 N10 C44 C49 150.5(8)
C49 C44 C45 C46 -3.2(19)
N10 C44 C45 C46 -177.6(12)
C44 C45 C46 C47 0.0(19)
C45 C46 C47 C48 3(2)
C46 C47 C48 C49 -2(2)
C45 C44 C49 N11 -173.8(11)
N10 C44 C49 N11 1.7(14)
C45 C44 C49 C48 3.8(19)
N10 C44 C49 C48 179.4(12)
C50 N11 C49 C44 -1.0(13)
C77 N11 C49 C44 179.4(10)
C50 N11 C49 C48 -178.4(14)
C77 N11 C49 C48 2(2)
C47 C48 C49 C44 -1(2)
C47 C48 C49 N11 175.8(13)
C44 N10 C50 N11 1.1(14)
Pr1 N10 C50 N11 -156.1(8)
C44 N10 C50 C51 -174.4(11)
Pr1 N10 C50 C51 28.4(15)
C49 N11 C50 N10 -0.1(15)
C77 N11 C50 N10 179.4(11)
C49 N11 C50 C51 175.2(12)
C77 N11 C50 C51 -5(2)
C55 N12 C51 C52 -4.5(17)
Pr1 N12 C51 C52 175.9(9)
C55 N12 C51 C50 171.4(10)
Pr1 N12 C51 C50 -8.2(14)
N10 C50 C51 N12 -13.8(17)
N11 C50 C51 N12 171.3(11)
N10 C50 C51 C52 161.7(12)
N11 C50 C51 C52 -13(2)
N12 C51 C52 C53 4(2)
C50 C51 C52 C53 -171.1(13)
C51 C52 C53 C54 -2(2)
C52 C53 C54 C55 -0.4(19)
C51 N12 C55 C54 2.6(18)
Pr1 N12 C55 C54 -177.8(9)
C51 N12 C55 C56 176.4(10)
Pr1 N12 C55 C56 -4.0(13)
C53 C54 C55 N12 -0.1(19)
C53 C54 C55 C56 -173.4(11)
C58 N13 C56 N14 4.4(12)
Pr1 N13 C56 N14 -136.6(8)
C58 N13 C56 C55 -171.7(9)
Pr1 N13 C56 C55 47.3(11)
C57 N14 C56 N13 -4.4(13)
C79 N14 C56 N13 171.9(10)
C57 N14 C56 C55 171.3(10)
C79 N14 C56 C55 -12.3(19)
N12 C55 C56 N13 -30.7(14)
C54 C55 C56 N13 143.2(11)
N12 C55 C56 N14 153.5(11)
C54 C55 C56 N14 -32.6(18)
C56 N14 C57 C58 2.3(12)
C79 N14 C57 C58 -174.4(10)
C56 N14 C57 C62 179.5(12)
C79 N14 C57 C62 2.8(19)
N14 C57 C58 C59 -175.4(10)
C62 C57 C58 C59 7.1(17)
N14 C57 C58 N13 0.2(12)
C62 C57 C58 N13 -177.4(10)
C56 N13 C58 C57 -2.6(12)
Pr1 N13 C58 C57 126.3(9)
C56 N13 C58 C59 172.6(12)
Pr1 N13 C58 C59 -58.5(16)
C57 C58 C59 C60 -4.0(17)
N13 C58 C59 C60 -178.7(11)
C58 C59 C60 C61 -0.3(17)
C58 C59 C60 C63 -179.9(10)
C59 C60 C61 C62 2(2)
C63 C60 C61 C62 -178.4(12)
C60 C61 C62 C57 1(2)
N14 C57 C62 C61 177.8(12)
C58 C57 C62 C61 -5.3(17)
C61 C60 C63 C64 165.9(11)
C59 C60 C63 C64 -14.4(17)
C60 C63 C64 C65 117.5(12)
C60 C63 C64 C69 -62.9(15)
C69 C64 C65 C66 -0.8(17)
C63 C64 C65 C66 178.7(10)
C64 C65 C66 C67 -0.5(17)
C65 C66 C67 C68 0.7(16)
C65 C66 C67 N16 -179.0(11)
C70 N16 C67 C68 -2.0(12)
C81 N16 C67 C68 177.8(10)
C70 N16 C67 C66 177.8(11)
C81 N16 C67 C66 -2.4(18)
C66 C67 C68 C69 0.4(17)
N16 C67 C68 C69 -179.8(10)
C66 C67 C68 N15 -178.8(10)
N16 C67 C68 N15 0.9(12)
C70 N15 C68 C67 0.5(12)
Lu1 N15 C68 C67 163.8(7)
C70 N15 C68 C69 -178.6(11)
Lu1 N15 C68 C69 -15.4(17)
C65 C64 C69 C68 1.9(16)
C63 C64 C69 C68 -177.6(10)
C67 C68 C69 C64 -1.8(16)
N15 C68 C69 C64 177.3(10)
C68 N15 C70 N16 -1.9(12)
Lu1 N15 C70 N16 -168.1(6)
C68 N15 C70 C71 177.1(10)
Lu1 N15 C70 C71 10.9(13)
C67 N16 C70 N15 2.5(12)
C81 N16 C70 N15 -177.3(10)
C67 N16 C70 C71 -176.4(10)
C81 N16 C70 C71 3.8(19)
C72 N17 C71 C75 0.6(18)
Lu1 N17 C71 C75 153.9(9)
C72 N17 C71 C70 -173.1(11)
Lu1 N17 C71 C70 -19.8(13)
N15 C70 C71 N17 6.1(15)
N16 C70 C71 N17 -175.1(10)
N15 C70 C71 C75 -167.5(11)
N16 C70 C71 C75 11.4(18)
C71 N17 C72 C73 3(2)
Lu1 N17 C72 C73 -151.4(11)
C71 N17 C72 C76 172.6(11)
Lu1 N17 C72 C76 18.5(14)
N17 C72 C73 C74 -2(2)
C76 C72 C73 C74 -170.4(15)
C72 C73 C74 C75 -2(2)
C72 C73 C74 Cl2 178.2(11)
C73 C74 C75 C71 5(2)
Cl2 C74 C75 C71 -175.3(10)
N17 C71 C75 C74 -4.2(19)
C70 C71 C75 C74 168.8(12)
Lu1 O2 C76 N18 -147.2(14)
Lu1 O2 C76 C72 36.9(16)
C83 N18 C76 O2 162.7(17)
C85 N18 C76 O2 10(3)
C83 N18 C76 C72 -22(3)
C85 N18 C76 C72 -174.4(19)
N17 C72 C76 O2 -35.6(18)
C73 C72 C76 O2 133.8(16)
N17 C72 C76 N18 148.7(17)
C73 C72 C76 N18 -42(2)
C50 N11 C77 C78 94.5(15)
C49 N11 C77 C78 -86.1(15)
C56 N14 C79 C80 109.8(13)
C57 N14 C79 C80 -74.5(14)
C67 N16 C81 C82 88.1(14)
C70 N16 C81 C82 -92.2(16)
C76 N18 C83 C84 -75(3)
C85 N18 C83 C84 79(3)
C76 N18 C85 C86 -99(3)
C83 N18 C85 C86 107(3)
C93 N19 C87 C92 0.0(13)
Pr1 N19 C87 C92 148.8(8)
C93 N19 C87 C88 173.4(12)
Pr1 N19 C87 C88 -37.7(18)
N19 C87 C88 C89 -177.1(12)
C92 C87 C88 C89 -4.0(17)
C87 C88 C89 C90 0.8(19)
C88 C89 C90 C91 3(2)
C89 C90 C91 C92 -3(2)
C90 C91 C92 C87 -1(2)
C90 C91 C92 N20 179.0(12)
N19 C87 C92 C91 178.5(12)
C88 C87 C92 C91 4.1(19)
N19 C87 C92 N20 -1.2(14)
C88 C87 C92 N20 -175.6(10)
C93 N20 C92 C91 -177.6(13)
C120 N20 C92 C91 2(2)
C93 N20 C92 C87 2.0(13)
C120 N20 C92 C87 -178.6(11)
C92 N20 C93 N19 -2.2(14)
C120 N20 C93 N19 178.5(12)
C92 N20 C93 C94 179.2(11)
C120 N20 C93 C94 0(2)
C87 N19 C93 N20 1.4(13)
Pr1 N19 C93 N20 -153.1(8)
C87 N19 C93 C94 -179.9(10)
Pr1 N19 C93 C94 25.7(13)
C98 N21 C94 C95 3.9(18)
Pr1 N21 C94 C95 177.0(9)
C98 N21 C94 C93 176.8(10)
Pr1 N21 C94 C93 -10.1(14)
N20 C93 C94 N21 167.7(12)
N19 C93 C94 N21 -10.8(16)
N20 C93 C94 C95 -19(2)
N19 C93 C94 C95 162.1(12)
N21 C94 C95 C96 -6(2)
C93 C94 C95 C96 -178.3(13)
C94 C95 C96 C97 6(3)
C95 C96 C97 C98 -3(2)
C94 N21 C98 C97 -1.5(19)
Pr1 N21 C98 C97 -174.7(10)
C94 N21 C98 C99 175.0(10)
Pr1 N21 C98 C99 1.8(13)
C96 C97 C98 N21 1(2)
C96 C97 C98 C99 -175.0(13)
C101 N22 C99 N23 2.3(11)
Pr1 N22 C99 N23 -153.9(6)
C101 N22 C99 C98 -174.5(10)
Pr1 N22 C99 C98 29.2(12)
C100 N23 C99 N22 -2.3(11)
C122 N23 C99 N22 -179.7(9)
C100 N23 C99 C98 174.0(11)
C122 N23 C99 C98 -3.4(18)
N21 C98 C99 N22 -20.7(15)
C97 C98 C99 N22 156.0(11)
N21 C98 C99 N23 163.3(11)
C97 C98 C99 N23 -20(2)
C99 N23 C100 C101 1.4(11)
C122 N23 C100 C101 178.8(9)
C99 N23 C100 C105 -178.0(12)
C122 N23 C100 C105 -0.5(18)
C105 C100 C101 N22 179.5(10)
N23 C100 C101 N22 0.1(12)
C105 C100 C101 C102 3.7(16)
N23 C100 C101 C102 -175.7(9)
C99 N22 C101 C100 -1.5(12)
Pr1 N22 C101 C100 149.2(7)
C99 N22 C101 C102 173.7(10)
Pr1 N22 C101 C102 -35.5(16)
C100 C101 C102 C103 -2.0(15)
N22 C101 C102 C103 -177.0(11)
C101 C102 C103 C104 -1.4(17)
C101 C102 C103 C106 -179.9(9)
C102 C103 C104 C105 3.4(16)
C106 C103 C104 C105 -178.1(10)
C101 C100 C105 C104 -1.7(17)
N23 C100 C105 C104 177.5(10)
C103 C104 C105 C100 -1.8(16)
C102 C103 C106 C107 -40.9(15)
C104 C103 C106 C107 140.6(10)
C103 C106 C107 C112 -61.3(16)
C103 C106 C107 C108 121.3(13)
C112 C107 C108 C109 1(2)
C106 C107 C108 C109 178.1(13)
C107 C108 C109 C110 -1(2)
C108 C109 C110 C111 0(2)
C108 C109 C110 N25 -179.6(13)
C113 N25 C110 C111 0.1(13)
C124 N25 C110 C111 -176.5(11)
C113 N25 C110 C109 179.5(14)
C124 N25 C110 C109 3(2)
C113 N24 C111 C110 0.5(14)
Lu1 N24 C111 C110 173.9(8)
C113 N24 C111 C112 178.8(13)
Lu1 N24 C111 C112 -8(2)
C109 C110 C111 N24 -179.9(12)
N25 C110 C111 N24 -0.4(14)
C109 C110 C111 C112 1.6(19)
N25 C110 C111 C112 -178.9(11)
C108 C107 C112 C111 0.9(19)
C106 C107 C112 C111 -176.5(11)
N24 C111 C112 C107 179.9(13)
C110 C111 C112 C107 -1.9(19)
C111 N24 C113 N25 -0.4(14)
Lu1 N24 C113 N25 -175.0(7)
C111 N24 C113 C114 -176.6(11)
Lu1 N24 C113 C114 8.8(16)
C110 N25 C113 N24 0.2(14)
C124 N25 C113 N24 176.4(12)
C110 N25 C113 C114 176.1(12)
C124 N25 C113 C114 -8(2)
C115 N26 C114 C118 6(2)
Lu1 N26 C114 C118 -166.1(10)
C115 N26 C114 C113 -172.7(12)
Lu1 N26 C114 C113 14.7(15)
N24 C113 C114 N26 -15.1(18)
N25 C113 C114 N26 169.3(12)
N24 C113 C114 C118 165.8(13)
N25 C113 C114 C118 -10(2)
C114 N26 C115 C116 -11(2)
Lu1 N26 C115 C116 162.3(11)
C114 N26 C115 C119 175.0(12)
Lu1 N26 C115 C119 -12.1(15)
N26 C115 C116 C117 6(2)
C119 C115 C116 C117 179.9(15)
C115 C116 C117 C118 2(2)
C115 C116 C117 Cl3 -177.6(12)
C116 C117 C118 C114 -5(2)
Cl3 C117 C118 C114 174.0(11)
N26 C114 C118 C117 1(2)
C113 C114 C118 C117 -179.7(14)
Lu1 O3 C119 N27 138.4(11)
Lu1 O3 C119 C115 -41.4(16)
C126 N27 C119 O3 -4(2)
C128 N27 C119 O3 178.3(17)
C126 N27 C119 C115 175.3(13)
C128 N27 C119 C115 -2(3)
N26 C115 C119 O3 33.1(18)
C116 C115 C119 O3 -141.0(15)
N26 C115 C119 N27 -146.6(14)
C116 C115 C119 N27 39(2)
C93 N20 C120 C121 91.5(17)
C92 N20 C120 C121 -87.7(15)
C100 N23 C122 C123 120.6(14)
C99 N23 C122 C123 -62.3(16)
C113 N25 C124 C125 -74.4(17)
C110 N25 C124 C125 101.2(14)
C119 N27 C126 C127 -79(2)
C128 N27 C126 C127 98.2(18)
C119 N27 C128 C129 -94(2)
C126 N27 C128 C129 88.6(18)
N28 C130 C131 C132 177(100)
N29 C133 C134 C135 -25(15)
N32 C140 C141 C142 179(100)
